data_1569057
loop_
_publ_author_name
'Hsueh, Fang-Che'
'Rajeshkumar, Thayalan'
'Maron, Laurent'
'Scopelliti, Rosario'
'Sienkiewicz, Andrzej'
'Mazzanti, Marinella'

_publ_section_title
;
 Isolation and redox reactivity of cerium complexes in four redox states.
;
_journal_issue 22
_journal_name_full 'Chemical science'
_journal_page_first 6011
_journal_page_last 6021
_journal_paper_doi 10.1039/d3sc01478a
_journal_volume 14
_journal_year 2023
_chemical_formula_moiety 'C60 H99 Ce K2 O12 Si3'
_chemical_formula_sum 'C60 H99 Ce K2 O12 Si3'
_chemical_formula_weight 1314.98
_space_group_crystal_system monoclinic
_space_group_IT_number 14
_space_group_name_Hall '-P 2yn'
_space_group_name_H-M_alt 'P 1 21/n 1'
_atom_sites_solution_hydrogens geom
_atom_sites_solution_primary dual
_atom_sites_solution_secondary difmap
_audit_creation_date 2022-11-19
_audit_creation_method
;
Olex2 1.5
(compiled 2022.04.07 svn.rca3783a0 for OlexSys, GUI svn.r6498)
;
_audit_update_record
;
2023-02-01 deposited with the CCDC.	2023-05-05 downloaded from the CCDC.
;
_cell_angle_alpha 90
_cell_angle_beta 105.250(5)
_cell_angle_gamma 90
_cell_formula_units_Z 4
_cell_length_a 25.2554(11)
_cell_length_b 11.0935(6)
_cell_length_c 25.7721(14)
_cell_measurement_reflns_used 3760
_cell_measurement_temperature 140.00(10)
_cell_measurement_theta_max 72.1220
_cell_measurement_theta_min 3.5930
_cell_volume 6966.3(6)
_computing_cell_refinement 'CrysAlisPro 1.171.42.73a (Rigaku OD, 2022)'
_computing_data_collection 'CrysAlisPro 1.171.42.73a (Rigaku OD, 2022)'
_computing_data_reduction 'CrysAlisPro 1.171.42.73a (Rigaku OD, 2022)'
_computing_molecular_graphics 'Olex2 1.5 (Dolomanov et al., 2009)'
_computing_publication_material 'Olex2 1.5 (Dolomanov et al., 2009)'
_computing_structure_refinement 'SHELXL 2018/3 (Sheldrick, 2015)'
_computing_structure_solution 'SHELXT  (Sheldrick, 2015)'
_diffrn_ambient_environment N~2~
_diffrn_ambient_temperature 140.00(10)
_diffrn_detector 'CCD plate'
_diffrn_detector_area_resol_mean 5.2817
_diffrn_detector_type AtlasS2
_diffrn_measured_fraction_theta_full 0.997
_diffrn_measured_fraction_theta_max 0.972
_diffrn_measurement_details
;
List of Runs (angles in degrees, time in seconds):

  # Type    Start    End  Width  t~exp~   \w     \q     \k     \f   Frames
#--------------------------------------------------------------------------
  1  \w     -9.00  29.00   1.00   10.00    --  -40.91  82.00  34.00   38
  2  \w     96.00 127.00   1.00   40.00    --  105.15 -82.00 -87.00   31
  3  \w     49.00  76.00   1.00   40.00    --  105.15 -82.00 -87.00   27
  4  \w    116.00 141.00   1.00   40.00    --  105.15  82.00  34.00   25
  5  \w     46.00  73.00   1.00   10.00    --   40.91 -77.00  30.00   27
  6  \w     36.00 112.00   1.00   10.00    --   40.91  38.00 120.00   76
  7  \w      7.00  58.00   1.00   10.00    --   40.91 -99.00-180.00   51
  8  \w    -21.00  33.00   1.00   10.00    --   40.91 -77.00  30.00   54
  9  \w    -17.00  73.00   1.00   10.00    --   40.91 -82.00 -87.00   90
 10  \w    104.00 177.00   1.00   40.00    --  105.15 111.00   0.00   73
 11  \w     35.00 122.00   1.00   40.00    --  105.15 -45.00 -30.00   87
 12  \w     54.00  96.00   1.00   40.00    --  105.15-111.00-150.00   42
 13  \w    111.00 177.00   1.00   40.00    --  105.15 111.00 -90.00   66
 14  \w     70.00 112.00   1.00   40.00    --  105.15 -30.00 -60.00   42
 15  \w    129.00 177.00   1.00   40.00    --  105.15 111.00  90.00   48
 16  \w     29.00  57.00   1.00   40.00    --  105.15 -30.00 -60.00   28
 17  \w    119.00 176.00   1.00   40.00    --  105.15 111.00  30.00   57
 18  \w    104.00 178.00   1.00   40.00    --  105.15 111.00-120.00   74
;
_diffrn_measurement_device 'four-circle diffractometer'
_diffrn_measurement_device_type 'SuperNova, Dual, Cu at home/near, AtlasS2'
_diffrn_measurement_method '\w scans'
_diffrn_orient_matrix_type 'CrysAlisPro convention (1999,Acta A55,543-557)'
_diffrn_orient_matrix_UB_11 -0.0400461000
_diffrn_orient_matrix_UB_12 0.1073929000
_diffrn_orient_matrix_UB_13 -0.0101258000
_diffrn_orient_matrix_UB_21 -0.0303053000
_diffrn_orient_matrix_UB_22 -0.0540449000
_diffrn_orient_matrix_UB_23 -0.0548332000
_diffrn_orient_matrix_UB_31 -0.0385008000
_diffrn_orient_matrix_UB_32 -0.0694327000
_diffrn_orient_matrix_UB_33 0.0269229000
_diffrn_radiation_monochromator mirror
_diffrn_radiation_probe x-ray
_diffrn_radiation_type 'Cu K\a'
_diffrn_radiation_wavelength 1.54184
_diffrn_reflns_av_R_equivalents 0.1266
_diffrn_reflns_av_unetI/netI 0.1546
_diffrn_reflns_Laue_measured_fraction_full 0.997
_diffrn_reflns_Laue_measured_fraction_max 0.972
_diffrn_reflns_limit_h_max 24
_diffrn_reflns_limit_h_min -31
_diffrn_reflns_limit_k_max 11
_diffrn_reflns_limit_k_min -13
_diffrn_reflns_limit_l_max 31
_diffrn_reflns_limit_l_min -28
_diffrn_reflns_number 35961
_diffrn_reflns_point_group_measured_fraction_full 0.997
_diffrn_reflns_point_group_measured_fraction_max 0.972
_diffrn_reflns_theta_full 67.684
_diffrn_reflns_theta_max 72.786
_diffrn_reflns_theta_min 3.555
_diffrn_source 'micro-focus sealed X-ray tube'
_diffrn_source_type 'SuperNova (Cu) X-ray Source'
_exptl_absorpt_coefficient_mu 7.035
_exptl_absorpt_correction_T_max 0.790
_exptl_absorpt_correction_T_min 0.285
_exptl_absorpt_correction_type analytical
_exptl_absorpt_process_details
;
CrysAlisPro 1.171.42.73a (Rigaku Oxford Diffraction, 2022)
Analytical numeric absorption correction using a multifaceted crystal
model based on expressions derived by R.C. Clark & J.S. Reid.
(Clark, R. C. & Reid, J. S. (1995). Acta Cryst. A51, 887-897)
Empirical absorption correction using spherical harmonics,
implemented in SCALE3 ABSPACK scaling algorithm.
;
_exptl_crystal_colour 'translucent dark purple'
_exptl_crystal_density_diffrn 1.254
_exptl_crystal_description plate
_exptl_crystal_F_000 2772
_exptl_crystal_size_max 0.287
_exptl_crystal_size_mid 0.052
_exptl_crystal_size_min 0.046
_refine_diff_density_max 1.351
_refine_diff_density_min -0.655
_refine_diff_density_rms 0.117
_refine_ls_extinction_method none
_refine_ls_goodness_of_fit_ref 1.017
_refine_ls_hydrogen_treatment constr
_refine_ls_matrix_type full
_refine_ls_number_parameters 809
_refine_ls_number_reflns 13487
_refine_ls_number_restraints 240
_refine_ls_restrained_S_all 1.014
_refine_ls_R_factor_all 0.1349
_refine_ls_R_factor_gt 0.0762
_refine_ls_shift/su_max 0.002
_refine_ls_shift/su_mean 0.000
_refine_ls_structure_factor_coef Fsqd
_refine_ls_weighting_details 'w=1/[\s^2^(Fo^2^)+(0.0719P)^2^+4.0848P] where P=(Fo^2^+2Fc^2^)/3'
_refine_ls_weighting_scheme calc
_refine_ls_wR_factor_gt 0.1703
_refine_ls_wR_factor_ref 0.2000
_reflns_Friedel_coverage 0.000
_reflns_number_gt 8102
_reflns_number_total 13487
_reflns_threshold_expression 'I > 2\s(I)'
_cod_data_source_file d3sc01478a2.cif
_cod_data_source_block ah499-4
_cod_depositor_comments 'Adding full bibliography for 1569056--1569065.cif.'
_cod_database_code 1569057
_shelx_shelxl_version_number 2018/3
_chemical_oxdiff_formula 'C63.5 H103 O12 Si3 K2 Ce1'
_shelx_space_group_comment
;
The symmetry employed for this shelxl refinement is uniquely defined
by the following loop, which should always be used as a source of
symmetry information in preference to the above space-group names.
They are only intended as comments.
;
_shelx_estimated_absorpt_t_max 0.738
_shelx_estimated_absorpt_t_min 0.237
_olex2_refinement_description
;
1. Fixed Uiso
 At 1.2 times of:
  All C(H) groups, All C(H,H) groups
 At 1.5 times of:
  All C(H,H,H) groups
2. Restrained distances
 C36-C34 \\sim C40-C34 \\sim C37-C34 \\sim C38-C34 \\sim C35-C34 \\sim C39-C34
 with sigma of 0.02
 C36-C37 \\sim C37-C35 \\sim C35-C36
 with sigma of 0.02
 C39-C40 \\sim C40-C38 \\sim C38-C39
 with sigma of 0.02
 C63-C64 \\sim C67-C68 \\sim C66-C65
 with sigma of 0.02
 O12-C67 \\sim O12-C65 \\sim O12-C63
 with sigma of 0.02
 C21-C22 \\sim C22-C23 \\sim C21-C23
 with sigma of 0.02
 C20-C19 \\sim C19-C18 \\sim C18-C20
 with sigma of 0.02
 C20-C17 \\sim C21-C17 \\sim C18-C17 \\sim C22-C17 \\sim C19-C17 \\sim C23-C17
 with sigma of 0.02
3. Uiso/Uaniso restraints and constraints
C34 \\sim C35 \\sim C36 \\sim C37 \\sim C38 \\sim C39 \\sim C40: within 2A with
sigma of 0.01 and sigma for terminal atoms of 0.02 within 2A
O12 \\sim C65 \\sim C66 \\sim C67 \\sim C68: within 2A with sigma of 0.01 and
sigma for terminal atoms of 0.02 within 2A
C17 \\sim C18 \\sim C19 \\sim C20 \\sim C21 \\sim C22 \\sim C23: within 2A with
sigma of 0.01 and sigma for terminal atoms of 0.02 within 2A
4. Others
 Sof(C38)=Sof(H38A)=Sof(H38B)=Sof(H38C)=Sof(C39)=Sof(H39A)=Sof(H39B)=Sof(H39C)=
 Sof(C40)=Sof(H40A)=Sof(H40B)=Sof(H40C)=1-FVAR(1)
 Sof(C35)=Sof(H35A)=Sof(H35B)=Sof(H35C)=Sof(C36)=Sof(H36A)=Sof(H36B)=Sof(H36C)=
 Sof(C37)=Sof(H37A)=Sof(H37B)=Sof(H37C)=FVAR(1)
 Sof(C67)=Sof(H67A)=Sof(H67B)=Sof(C68)=Sof(H68A)=Sof(H68B)=Sof(H68C)=1-FVAR(2)
 Sof(C65)=Sof(H65A)=Sof(H65B)=Sof(C66)=Sof(H66A)=Sof(H66B)=Sof(H66C)=FVAR(2)
 Sof(C21)=Sof(H21A)=Sof(H21B)=Sof(H21C)=Sof(C22)=Sof(H22A)=Sof(H22B)=Sof(H22C)=
 Sof(C23)=Sof(H23A)=Sof(H23B)=Sof(H23C)=1-FVAR(3)
 Sof(C18)=Sof(H18A)=Sof(H18B)=Sof(H18C)=Sof(C19)=Sof(H19A)=Sof(H19B)=Sof(H19C)=
 Sof(C20)=Sof(H20A)=Sof(H20B)=Sof(H20C)=FVAR(3)
5.a Ternary CH refined with riding coordinates:
 C2(H2), C4(H4), C6(H6)
5.b Secondary CH2 refined with riding coordinates:
 C55(H55A,H55B), C57(H57A,H57B), C59(H59A,H59B), C61(H61A,H61B), C63(H63A,
 H63B), C65(H65A,H65B), C67(H67A,H67B)
5.c Aromatic/amide H refined with riding coordinates:
 C8(H8), C9(H9), C10(H10), C11(H11), C25(H25), C26(H26), C27(H27), C28(H28),
 C42(H42), C43(H43), C44(H44), C45(H45)
5.d Idealised Me refined as rotating group:
 C14(H14A,H14B,H14C), C15(H15A,H15B,H15C), C16(H16A,H16B,H16C), C18(H18A,H18B,
 H18C), C19(H19A,H19B,H19C), C20(H20A,H20B,H20C), C21(H21A,H21B,H21C), C22(H22A,
 H22B,H22C), C23(H23A,H23B,H23C), C31(H31A,H31B,H31C), C32(H32A,H32B,H32C),
 C33(H33A,H33B,H33C), C35(H35A,H35B,H35C), C36(H36A,H36B,H36C), C37(H37A,H37B,
 H37C), C38(H38A,H38B,H38C), C39(H39A,H39B,H39C), C40(H40A,H40B,H40C), C48(H48A,
 H48B,H48C), C49(H49A,H49B,H49C), C50(H50A,H50B,H50C), C52(H52A,H52B,H52C),
 C53(H53A,H53B,H53C), C54(H54A,H54B,H54C), C56(H56A,H56B,H56C), C58(H58A,H58B,
 H58C), C60(H60A,H60B,H60C), C62(H62A,H62B,H62C), C64(H64A,H64B,H64C), C66(H66A,
 H66B,H66C), C68(H68A,H68B,H68C)
;
_smtbx_masks_special_details
;
A solvent mask was calculated and 80 electrons were 
found in a volume of 410\%A^3^ in 1 void per unit cell. 
This is consistent with the presence of 
0.4[C7H8] per Asymmetric Unit 
which account for 80 electrons 
per unit cell.
;
_smtbx_masks_void_probe_radius 1.2
_smtbx_masks_void_truncation_radius 1.2
_olex2_date_sample_data_collection 2022-11-16
_olex2_submission_special_instructions 'No special instructions were received'
_oxdiff_exptl_absorpt_empirical_details
;
Empirical correction (ABSPACK) includes:
- Absorption correction using spherical harmonics
- Frame scaling
- Detector area scaling
- B-factor correction
;
_oxdiff_exptl_absorpt_empirical_full_max 2.059
_oxdiff_exptl_absorpt_empirical_full_min 0.511

loop_
_space_group_symop_operation_xyz
'x, y, z'
'-x+1/2, y+1/2, -z+1/2'
'-x, -y, -z'
'x-1/2, -y-1/2, z-1/2'

loop_
_atom_site_label
_atom_site_type_symbol
_atom_site_fract_x
_atom_site_fract_y
_atom_site_fract_z
_atom_site_U_iso_or_equiv
_atom_site_adp_type
_atom_site_occupancy
_atom_site_site_symmetry_order
_atom_site_calc_flag
_atom_site_refinement_flags_posn
_atom_site_refinement_flags_adp
_atom_site_refinement_flags_occupancy
_atom_site_disorder_assembly
_atom_site_disorder_group
Ce1 Ce 0.54677(2) 0.70258(5) 0.33126(2) 0.02876(13) Uani 1 1 d . . . . .
K1 K 0.69956(7) 0.54061(19) 0.34743(8) 0.0398(4) Uani 1 1 d . . . . .
K2 K 0.43305(7) 0.6210(2) 0.20812(8) 0.0523(6) Uani 1 1 d . . . . .
Si1 Si 0.67238(8) 0.7473(2) 0.43609(9) 0.0303(5) Uani 1 1 d . . . . .
Si2 Si 0.56141(8) 0.5259(2) 0.21470(9) 0.0316(5) Uani 1 1 d . . . . .
Si3 Si 0.40922(8) 0.8322(2) 0.29297(9) 0.0331(5) Uani 1 1 d . . . . .
O1 O 0.6299(2) 0.6589(5) 0.3971(2) 0.0338(13) Uani 1 1 d . . . . .
O2 O 0.6855(2) 0.7091(6) 0.4996(2) 0.0393(14) Uani 1 1 d . . . . .
O3 O 0.7300(2) 0.7349(5) 0.4168(2) 0.0354(14) Uani 1 1 d . . . . .
O4 O 0.5369(2) 0.5528(5) 0.2647(2) 0.0307(12) Uani 1 1 d . . . . .
O5 O 0.5661(2) 0.3825(6) 0.2017(2) 0.0387(14) Uani 1 1 d . . . . .
O6 O 0.5138(2) 0.5739(6) 0.1614(2) 0.0363(14) Uani 1 1 d . . . . .
O7 O 0.4503(2) 0.7203(5) 0.3085(2) 0.0305(12) Uani 1 1 d . . . . .
O8 O 0.3442(2) 0.7905(6) 0.2743(2) 0.0442(15) Uani 1 1 d . . . . .
O9 O 0.4177(2) 0.9270(6) 0.3426(2) 0.0396(14) Uani 1 1 d . . . . .
O10 O 0.5111(2) 0.6142(6) 0.4129(2) 0.0380(14) Uani 1 1 d . . . . .
O11 O 0.7691(3) 0.3551(7) 0.3894(3) 0.0566(18) Uani 1 1 d . . . . .
O12 O 0.3546(3) 0.4668(7) 0.1529(4) 0.071(2) Uani 1 1 d D U . . .
C1 C 0.5963(3) 0.9245(8) 0.3379(3) 0.0311(18) Uani 1 1 d . . . . .
C2 C 0.6323(3) 0.8610(7) 0.3158(3) 0.0277(17) Uani 1 1 d . . . . .
H2 H 0.670511 0.847735 0.338583 0.033 Uiso 1 1 calc R U . . .
C3 C 0.6137(3) 0.7896(7) 0.2687(3) 0.0236(15) Uani 1 1 d . . . . .
C4 C 0.5585(3) 0.8154(7) 0.2364(3) 0.0281(17) Uani 1 1 d . . . . .
H4 H 0.544575 0.772656 0.201286 0.034 Uiso 1 1 calc R U . . .
C5 C 0.5227(3) 0.8897(8) 0.2546(3) 0.0333(19) Uani 1 1 d . . . . .
C6 C 0.5378(3) 0.9339(8) 0.3099(3) 0.0293(17) Uani 1 1 d . . . . .
H6 H 0.512522 0.986209 0.323977 0.035 Uiso 1 1 calc R U . . .
C7 C 0.6162(3) 0.9772(8) 0.3939(3) 0.0298(18) Uani 1 1 d . . . . .
C8 C 0.5974(3) 1.0901(8) 0.4026(4) 0.039(2) Uani 1 1 d . . . . .
H8 H 0.574000 1.132342 0.373315 0.047 Uiso 1 1 calc R U . . .
C9 C 0.6117(4) 1.1431(9) 0.4528(4) 0.045(2) Uani 1 1 d . . . . .
H9 H 0.598607 1.221500 0.457595 0.054 Uiso 1 1 calc R U . . .
C10 C 0.6447(4) 1.0833(10) 0.4958(4) 0.050(2) Uani 1 1 d . . . . .
H10 H 0.655513 1.119423 0.530422 0.060 Uiso 1 1 calc R U . . .
C11 C 0.6618(3) 0.9670(10) 0.4869(3) 0.042(2) Uani 1 1 d . . . . .
H11 H 0.683403 0.923805 0.516902 0.051 Uiso 1 1 calc R U . . .
C12 C 0.6493(3) 0.9109(8) 0.4371(3) 0.0300(18) Uani 1 1 d . . . . .
C13 C 0.6793(3) 0.5979(9) 0.5253(4) 0.037(2) Uani 1 1 d . . . . .
C14 C 0.6180(4) 0.5812(11) 0.5220(4) 0.060(3) Uani 1 1 d . . . . .
H14A H 0.604723 0.650783 0.538389 0.089 Uiso 1 1 calc R U . . .
H14B H 0.613016 0.507692 0.541341 0.089 Uiso 1 1 calc R U . . .
H14C H 0.597135 0.574341 0.484263 0.089 Uiso 1 1 calc R U . . .
C15 C 0.7101(4) 0.6129(11) 0.5839(4) 0.059(3) Uani 1 1 d . . . . .
H15A H 0.748860 0.629172 0.586713 0.088 Uiso 1 1 calc R U . . .
H15B H 0.706885 0.538803 0.603604 0.088 Uiso 1 1 calc R U . . .
H15C H 0.694370 0.680402 0.599419 0.088 Uiso 1 1 calc R U . . .
C16 C 0.6997(5) 0.4945(11) 0.5001(5) 0.063(3) Uani 1 1 d . . . . .
H16A H 0.678426 0.487396 0.462479 0.095 Uiso 1 1 calc R U . . .
H16B H 0.695861 0.420449 0.519449 0.095 Uiso 1 1 calc R U . . .
H16C H 0.738520 0.507173 0.501536 0.095 Uiso 1 1 calc R U . . .
C17 C 0.7861(3) 0.7762(8) 0.4392(3) 0.045(2) Uani 1 1 d D U . . .
C18 C 0.7883(5) 0.9013(11) 0.4609(5) 0.066(4) Uani 0.820(11) 1 d D U P A 1
H18A H 0.768834 0.904247 0.489102 0.099 Uiso 0.820(11) 1 calc R U P A 1
H18B H 0.770783 0.956725 0.431793 0.099 Uiso 0.820(11) 1 calc R U P A 1
H18C H 0.826628 0.925063 0.475893 0.099 Uiso 0.820(11) 1 calc R U P A 1
C19 C 0.8144(4) 0.6876(11) 0.4828(4) 0.051(3) Uani 0.820(11) 1 d D U P A 1
H19A H 0.853994 0.702680 0.492947 0.077 Uiso 0.820(11) 1 calc R U P A 1
H19B H 0.807257 0.605017 0.469237 0.077 Uiso 0.820(11) 1 calc R U P A 1
H19C H 0.800027 0.697959 0.514369 0.077 Uiso 0.820(11) 1 calc R U P A 1
C20 C 0.8142(4) 0.7690(12) 0.3938(5) 0.053(3) Uani 0.820(11) 1 d D U P A 1
H20A H 0.799273 0.831477 0.367074 0.079 Uiso 0.820(11) 1 calc R U P A 1
H20B H 0.807533 0.689441 0.376746 0.079 Uiso 0.820(11) 1 calc R U P A 1
H20C H 0.853720 0.781288 0.408297 0.079 Uiso 0.820(11) 1 calc R U P A 1
C21 C 0.782(2) 0.900(2) 0.4130(18) 0.054(7) Uani 0.180(11) 1 d D U P A 2
H21A H 0.770636 0.959756 0.436134 0.081 Uiso 0.180(11) 1 calc R U P A 2
H21B H 0.754760 0.898096 0.377949 0.081 Uiso 0.180(11) 1 calc R U P A 2
H21C H 0.817759 0.923380 0.407960 0.081 Uiso 0.180(11) 1 calc R U P A 2
C22 C 0.8010(19) 0.791(4) 0.4995(8) 0.056(7) Uani 0.180(11) 1 d D U P A 2
H22A H 0.825489 0.860786 0.509692 0.084 Uiso 0.180(11) 1 calc R U P A 2
H22B H 0.819710 0.718419 0.516606 0.084 Uiso 0.180(11) 1 calc R U P A 2
H22C H 0.767622 0.804273 0.511238 0.084 Uiso 0.180(11) 1 calc R U P A 2
C23 C 0.8261(16) 0.699(4) 0.4212(17) 0.048(6) Uani 0.180(11) 1 d D U P A 2
H23A H 0.817201 0.698355 0.381860 0.072 Uiso 0.180(11) 1 calc R U P A 2
H23B H 0.824050 0.616039 0.434207 0.072 Uiso 0.180(11) 1 calc R U P A 2
H23C H 0.863279 0.730047 0.435831 0.072 Uiso 0.180(11) 1 calc R U P A 2
C24 C 0.6487(3) 0.7058(8) 0.2518(3) 0.0338(18) Uani 1 1 d . . . . .
C25 C 0.7069(3) 0.7291(8) 0.2662(4) 0.039(2) Uani 1 1 d . . . . .
H25 H 0.720610 0.797522 0.287685 0.047 Uiso 1 1 calc R U . . .
C26 C 0.7435(3) 0.6552(9) 0.2497(4) 0.044(2) Uani 1 1 d . . . . .
H26 H 0.781419 0.674985 0.259386 0.053 Uiso 1 1 calc R U . . .
C27 C 0.7257(4) 0.5515(9) 0.2189(4) 0.046(2) Uani 1 1 d . . . . .
H27 H 0.750625 0.501589 0.206827 0.055 Uiso 1 1 calc R U . . .
C28 C 0.6700(3) 0.5251(9) 0.2067(4) 0.039(2) Uani 1 1 d . . . . .
H28 H 0.657499 0.455202 0.185718 0.047 Uiso 1 1 calc R U . . .
C29 C 0.6310(3) 0.5941(8) 0.2232(3) 0.0344(19) Uani 1 1 d . . . . .
C30 C 0.5768(3) 0.2766(8) 0.2353(4) 0.039(2) Uani 1 1 d . . . . .
C31 C 0.6226(4) 0.2983(10) 0.2857(4) 0.047(2) Uani 1 1 d . . . . .
H31A H 0.628903 0.224816 0.307551 0.071 Uiso 1 1 calc R U . . .
H31B H 0.612302 0.364206 0.306358 0.071 Uiso 1 1 calc R U . . .
H31C H 0.656254 0.319829 0.275684 0.071 Uiso 1 1 calc R U . . .
C32 C 0.5944(4) 0.1766(9) 0.2017(4) 0.050(2) Uani 1 1 d . . . . .
H32A H 0.627380 0.202184 0.191471 0.075 Uiso 1 1 calc R U . . .
H32B H 0.564701 0.161432 0.169283 0.075 Uiso 1 1 calc R U . . .
H32C H 0.602292 0.102549 0.223135 0.075 Uiso 1 1 calc R U . . .
C33 C 0.5246(4) 0.2402(10) 0.2497(5) 0.056(3) Uani 1 1 d . . . . .
H33A H 0.530013 0.161931 0.268049 0.084 Uiso 1 1 calc R U . . .
H33B H 0.494482 0.234055 0.216896 0.084 Uiso 1 1 calc R U . . .
H33C H 0.515492 0.300948 0.273616 0.084 Uiso 1 1 calc R U . . .
C34 C 0.5089(4) 0.5689(9) 0.1050(4) 0.055(2) Uani 1 1 d D U . . .
C35 C 0.5597(8) 0.548(2) 0.0882(9) 0.063(5) Uani 0.425(13) 1 d D U P B 1
H35A H 0.575315 0.469889 0.101747 0.095 Uiso 0.425(13) 1 calc R U P B 1
H35B H 0.586209 0.612096 0.102880 0.095 Uiso 0.425(13) 1 calc R U P B 1
H35C H 0.551274 0.548976 0.048856 0.095 Uiso 0.425(13) 1 calc R U P B 1
C36 C 0.4724(9) 0.4573(19) 0.0905(9) 0.068(6) Uani 0.425(13) 1 d D U P B 1
H36A H 0.455240 0.456368 0.051633 0.101 Uiso 0.425(13) 1 calc R U P B 1
H36B H 0.443744 0.459407 0.109793 0.101 Uiso 0.425(13) 1 calc R U P B 1
H36C H 0.494687 0.384507 0.100636 0.101 Uiso 0.425(13) 1 calc R U P B 1
C37 C 0.4774(10) 0.675(2) 0.0791(10) 0.067(6) Uani 0.425(13) 1 d D U P B 1
H37A H 0.498022 0.748475 0.092116 0.101 Uiso 0.425(13) 1 calc R U P B 1
H37B H 0.441944 0.677281 0.087949 0.101 Uiso 0.425(13) 1 calc R U P B 1
H37C H 0.471191 0.669026 0.040002 0.101 Uiso 0.425(13) 1 calc R U P B 1
C38 C 0.5473(8) 0.6687(18) 0.0957(8) 0.082(5) Uani 0.575(13) 1 d D U P B 2
H38A H 0.585441 0.645512 0.112152 0.123 Uiso 0.575(13) 1 calc R U P B 2
H38B H 0.539045 0.743848 0.112029 0.123 Uiso 0.575(13) 1 calc R U P B 2
H38C H 0.541893 0.680749 0.056988 0.123 Uiso 0.575(13) 1 calc R U P B 2
C39 C 0.5261(8) 0.4543(16) 0.0852(7) 0.072(5) Uani 0.575(13) 1 d D U P B 2
H39A H 0.515406 0.454213 0.045777 0.107 Uiso 0.575(13) 1 calc R U P B 2
H39B H 0.508179 0.386849 0.098397 0.107 Uiso 0.575(13) 1 calc R U P B 2
H39C H 0.565980 0.445782 0.098263 0.107 Uiso 0.575(13) 1 calc R U P B 2
C40 C 0.4523(6) 0.6031(19) 0.0756(7) 0.065(5) Uani 0.575(13) 1 d D U P B 2
H40A H 0.449644 0.608430 0.037044 0.097 Uiso 0.575(13) 1 calc R U P B 2
H40B H 0.443209 0.681400 0.088605 0.097 Uiso 0.575(13) 1 calc R U P B 2
H40C H 0.426531 0.542002 0.081690 0.097 Uiso 0.575(13) 1 calc R U P B 2
C41 C 0.4685(3) 0.9154(8) 0.2162(3) 0.0340(19) Uani 1 1 d . . . . .
C42 C 0.4685(3) 0.9489(9) 0.1642(3) 0.042(2) Uani 1 1 d . . . . .
H42 H 0.502793 0.958115 0.155978 0.051 Uiso 1 1 calc R U . . .
C43 C 0.4215(4) 0.9693(10) 0.1241(4) 0.051(3) Uani 1 1 d . . . . .
H43 H 0.423284 0.992408 0.089083 0.062 Uiso 1 1 calc R U . . .
C44 C 0.3717(4) 0.9557(10) 0.1356(4) 0.054(3) Uani 1 1 d . . . . .
H44 H 0.338557 0.967967 0.108335 0.065 Uiso 1 1 calc R U . . .
C45 C 0.3699(4) 0.9245(10) 0.1866(4) 0.046(2) Uani 1 1 d . . . . .
H45 H 0.335082 0.917014 0.193836 0.055 Uiso 1 1 calc R U . . .
C46 C 0.4174(3) 0.9027(8) 0.2289(3) 0.0342(19) Uani 1 1 d . . . . .
C47 C 0.3120(3) 0.7040(10) 0.2938(4) 0.045(2) Uani 1 1 d . . . . .
C48 C 0.3281(5) 0.5804(10) 0.2810(5) 0.065(3) Uani 1 1 d . . . . .
H48A H 0.303454 0.521050 0.290434 0.097 Uiso 1 1 calc R U . . .
H48B H 0.365934 0.564020 0.301604 0.097 Uiso 1 1 calc R U . . .
H48C H 0.325562 0.574853 0.242442 0.097 Uiso 1 1 calc R U . . .
C49 C 0.2533(4) 0.7305(12) 0.2645(5) 0.065(3) Uani 1 1 d . . . . .
H49A H 0.249367 0.728966 0.225606 0.098 Uiso 1 1 calc R U . . .
H49B H 0.243126 0.810360 0.274924 0.098 Uiso 1 1 calc R U . . .
H49C H 0.229304 0.669439 0.273722 0.098 Uiso 1 1 calc R U . . .
C50 C 0.3201(4) 0.7179(10) 0.3547(4) 0.053(3) Uani 1 1 d . . . . .
H50A H 0.295706 0.662039 0.366730 0.079 Uiso 1 1 calc R U . . .
H50B H 0.311568 0.800787 0.362811 0.079 Uiso 1 1 calc R U . . .
H50C H 0.358341 0.699565 0.373483 0.079 Uiso 1 1 calc R U . . .
C51 C 0.3985(3) 1.0471(9) 0.3503(4) 0.041(2) Uani 1 1 d . . . . .
C52 C 0.4037(4) 1.1314(10) 0.3054(5) 0.057(3) Uani 1 1 d . . . . .
H52A H 0.441787 1.131927 0.303077 0.086 Uiso 1 1 calc R U . . .
H52B H 0.392978 1.213082 0.312994 0.086 Uiso 1 1 calc R U . . .
H52C H 0.379619 1.103492 0.271196 0.086 Uiso 1 1 calc R U . . .
C53 C 0.3388(4) 1.0411(10) 0.3517(5) 0.056(3) Uani 1 1 d . . . . .
H53A H 0.317437 0.997788 0.319912 0.084 Uiso 1 1 calc R U . . .
H53B H 0.324306 1.123048 0.351793 0.084 Uiso 1 1 calc R U . . .
H53C H 0.336110 0.998684 0.384257 0.084 Uiso 1 1 calc R U . . .
C54 C 0.4341(4) 1.0913(11) 0.4045(5) 0.061(3) Uani 1 1 d . . . . .
H54A H 0.431867 1.033656 0.432700 0.092 Uiso 1 1 calc R U . . .
H54B H 0.420854 1.170224 0.412781 0.092 Uiso 1 1 calc R U . . .
H54C H 0.472235 1.098351 0.402811 0.092 Uiso 1 1 calc R U . . .
C55 C 0.4856(4) 0.6969(10) 0.4422(4) 0.047(2) Uani 1 1 d . . . . .
H55A H 0.486966 0.663185 0.478121 0.057 Uiso 1 1 calc R U . . .
H55B H 0.446599 0.708741 0.422615 0.057 Uiso 1 1 calc R U . . .
C56 C 0.5151(4) 0.8148(10) 0.4483(4) 0.052(3) Uani 1 1 d . . . . .
H56A H 0.512739 0.848848 0.412655 0.078 Uiso 1 1 calc R U . . .
H56B H 0.553711 0.802501 0.467456 0.078 Uiso 1 1 calc R U . . .
H56C H 0.498206 0.870591 0.468737 0.078 Uiso 1 1 calc R U . . .
C57 C 0.4863(4) 0.4977(11) 0.4066(4) 0.057(3) Uani 1 1 d . . . . .
H57A H 0.448035 0.503470 0.384087 0.068 Uiso 1 1 calc R U . . .
H57B H 0.485528 0.465255 0.442220 0.068 Uiso 1 1 calc R U . . .
C58 C 0.5184(5) 0.4156(10) 0.3807(5) 0.065(3) Uani 1 1 d . . . . .
H58A H 0.516613 0.444716 0.344390 0.097 Uiso 1 1 calc R U . . .
H58B H 0.503021 0.334126 0.378631 0.097 Uiso 1 1 calc R U . . .
H58C H 0.556752 0.414033 0.402078 0.097 Uiso 1 1 calc R U . . .
C59 C 0.7459(5) 0.2594(12) 0.4137(5) 0.066(3) Uani 1 1 d . . . . .
H59A H 0.743177 0.186770 0.390840 0.079 Uiso 1 1 calc R U . . .
H59B H 0.708185 0.282673 0.414052 0.079 Uiso 1 1 calc R U . . .
C60 C 0.7765(5) 0.2277(12) 0.4688(5) 0.075(4) Uani 1 1 d . . . . .
H60A H 0.811291 0.189300 0.468116 0.112 Uiso 1 1 calc R U . . .
H60B H 0.754700 0.171718 0.484121 0.112 Uiso 1 1 calc R U . . .
H60C H 0.783977 0.300835 0.490809 0.112 Uiso 1 1 calc R U . . .
C61 C 0.8175(4) 0.3208(10) 0.3760(5) 0.057(3) Uani 1 1 d . . . . .
H61A H 0.810407 0.248205 0.352867 0.069 Uiso 1 1 calc R U . . .
H61B H 0.846245 0.300679 0.409130 0.069 Uiso 1 1 calc R U . . .
C62 C 0.8373(5) 0.4217(12) 0.3468(5) 0.072(4) Uani 1 1 d . . . . .
H62A H 0.807794 0.445729 0.315458 0.108 Uiso 1 1 calc R U . . .
H62B H 0.869046 0.394322 0.334792 0.108 Uiso 1 1 calc R U . . .
H62C H 0.847915 0.490764 0.370979 0.108 Uiso 1 1 calc R U . . .
C63 C 0.3038(4) 0.5022(12) 0.1177(6) 0.083(4) Uani 1 1 d D . . . .
H63A H 0.273091 0.469407 0.130706 0.099 Uiso 1 1 calc R U . . .
H63B H 0.300626 0.469726 0.081251 0.099 Uiso 1 1 calc R U . . .
C64 C 0.3007(5) 0.6309(12) 0.1157(5) 0.077(4) Uani 1 1 d D . . . .
H64A H 0.266327 0.655664 0.090264 0.115 Uiso 1 1 calc R U . . .
H64B H 0.331839 0.662990 0.104042 0.115 Uiso 1 1 calc R U . . .
H64C H 0.301863 0.662327 0.151566 0.115 Uiso 1 1 calc R U . . .
C65 C 0.3507(10) 0.3375(15) 0.1455(11) 0.085(4) Uani 0.586(19) 1 d D U P C 1
H65A H 0.315157 0.307103 0.149532 0.102 Uiso 0.586(19) 1 calc R U P C 1
H65B H 0.354487 0.314783 0.109536 0.102 Uiso 0.586(19) 1 calc R U P C 1
C66 C 0.3956(11) 0.290(3) 0.1872(11) 0.111(7) Uani 0.586(19) 1 d D U P C 1
H66A H 0.429465 0.294059 0.175507 0.166 Uiso 0.586(19) 1 calc R U P C 1
H66B H 0.387936 0.206253 0.194563 0.166 Uiso 0.586(19) 1 calc R U P C 1
H66C H 0.399963 0.338215 0.220024 0.166 Uiso 0.586(19) 1 calc R U P C 1
C67 C 0.3678(16) 0.355(2) 0.1810(12) 0.088(5) Uani 0.414(19) 1 d D U P C 2
H67A H 0.338603 0.331628 0.198307 0.105 Uiso 0.414(19) 1 calc R U P C 2
H67B H 0.402961 0.361356 0.209113 0.105 Uiso 0.414(19) 1 calc R U P C 2
C68 C 0.3720(17) 0.268(3) 0.1409(15) 0.109(7) Uani 0.414(19) 1 d D U P C 2
H68A H 0.397089 0.297885 0.120689 0.163 Uiso 0.414(19) 1 calc R U P C 2
H68B H 0.335653 0.254373 0.116309 0.163 Uiso 0.414(19) 1 calc R U P C 2
H68C H 0.386069 0.191601 0.158522 0.163 Uiso 0.414(19) 1 calc R U P C 2

loop_
_atom_site_aniso_label
_atom_site_aniso_U_11
_atom_site_aniso_U_22
_atom_site_aniso_U_33
_atom_site_aniso_U_23
_atom_site_aniso_U_13
_atom_site_aniso_U_12
Ce1 0.02813(18) 0.0258(2) 0.0331(2) 0.0012(2) 0.00929(14) -0.0010(2)
K1 0.0388(8) 0.0332(11) 0.0485(11) 0.0015(9) 0.0134(7) 0.0018(8)
K2 0.0332(8) 0.0715(17) 0.0493(11) -0.0196(11) 0.0059(8) 0.0023(10)
Si1 0.0276(9) 0.0282(12) 0.0351(11) 0.0042(10) 0.0080(8) -0.0016(9)
Si2 0.0331(10) 0.0279(13) 0.0364(12) -0.0022(10) 0.0142(8) -0.0030(10)
Si3 0.0306(9) 0.0298(13) 0.0390(12) 0.0036(10) 0.0091(8) 0.0004(9)
O1 0.040(3) 0.025(3) 0.036(3) 0.013(3) 0.008(2) 0.000(3)
O2 0.046(3) 0.029(3) 0.041(3) 0.005(3) 0.008(2) 0.000(3)
O3 0.030(2) 0.029(4) 0.047(3) 0.001(3) 0.010(2) 0.002(2)
O4 0.034(2) 0.022(3) 0.040(3) -0.004(3) 0.016(2) -0.006(2)
O5 0.048(3) 0.030(4) 0.040(3) -0.006(3) 0.014(3) -0.005(3)
O6 0.042(3) 0.033(4) 0.036(3) -0.006(3) 0.015(2) -0.002(3)
O7 0.033(2) 0.030(4) 0.034(3) 0.002(3) 0.017(2) 0.004(2)
O8 0.033(3) 0.044(4) 0.052(4) 0.016(3) 0.006(2) 0.001(3)
O9 0.038(3) 0.036(4) 0.046(3) 0.004(3) 0.015(2) 0.009(3)
O10 0.039(3) 0.037(4) 0.041(3) 0.008(3) 0.017(2) 0.000(3)
O11 0.055(4) 0.042(4) 0.073(5) 0.006(4) 0.017(3) 0.012(3)
O12 0.074(5) 0.042(4) 0.100(6) 0.003(4) 0.026(4) 0.012(4)
C1 0.039(4) 0.022(4) 0.031(4) 0.009(4) 0.008(3) -0.003(4)
C2 0.032(3) 0.024(5) 0.029(4) 0.012(4) 0.013(3) -0.005(3)
C3 0.027(3) 0.018(4) 0.028(4) -0.004(3) 0.011(3) -0.003(3)
C4 0.034(3) 0.023(5) 0.026(4) -0.003(3) 0.006(3) -0.009(3)
C5 0.037(4) 0.019(4) 0.043(5) 0.004(4) 0.009(3) -0.009(4)
C6 0.034(4) 0.021(4) 0.032(4) 0.007(4) 0.009(3) 0.004(3)
C7 0.028(3) 0.020(4) 0.041(4) -0.005(4) 0.011(3) -0.005(3)
C8 0.040(4) 0.021(5) 0.053(5) -0.003(4) 0.008(4) -0.005(4)
C9 0.058(5) 0.032(6) 0.042(5) -0.007(4) 0.009(4) 0.004(5)
C10 0.063(6) 0.049(7) 0.037(5) -0.006(5) 0.013(4) 0.006(5)
C11 0.040(4) 0.055(7) 0.030(4) -0.005(4) 0.006(3) -0.004(4)
C12 0.034(4) 0.035(5) 0.026(4) 0.002(4) 0.016(3) -0.006(4)
C13 0.037(4) 0.033(5) 0.045(5) 0.006(4) 0.016(3) 0.004(4)
C14 0.037(4) 0.072(9) 0.070(7) 0.024(6) 0.016(4) 0.002(5)
C15 0.070(6) 0.052(7) 0.047(6) 0.016(5) 0.002(5) -0.004(6)
C16 0.069(6) 0.056(8) 0.075(8) 0.005(6) 0.037(6) 0.021(6)
C17 0.035(4) 0.051(6) 0.048(5) -0.003(4) 0.009(3) -0.018(4)
C18 0.049(6) 0.067(8) 0.078(8) -0.015(7) 0.009(6) -0.015(6)
C19 0.046(5) 0.050(7) 0.059(6) 0.009(6) 0.017(5) -0.009(5)
C20 0.034(5) 0.063(8) 0.065(7) -0.002(6) 0.021(5) -0.007(5)
C21 0.040(11) 0.063(12) 0.062(12) -0.005(12) 0.017(11) -0.018(11)
C22 0.042(11) 0.060(12) 0.062(12) -0.007(12) 0.008(11) -0.017(11)
C23 0.036(10) 0.053(12) 0.059(12) 0.002(11) 0.017(10) -0.011(11)
C24 0.039(4) 0.029(5) 0.041(4) 0.001(4) 0.023(3) -0.003(4)
C25 0.038(4) 0.029(6) 0.049(5) -0.002(4) 0.007(4) -0.008(4)
C26 0.029(4) 0.045(6) 0.062(6) 0.004(5) 0.018(4) -0.005(4)
C27 0.041(4) 0.033(6) 0.066(6) 0.001(5) 0.020(4) 0.003(4)
C28 0.041(4) 0.032(5) 0.052(5) 0.006(4) 0.024(4) -0.001(4)
C29 0.035(4) 0.033(5) 0.040(5) 0.006(4) 0.018(3) -0.003(4)
C30 0.044(4) 0.025(5) 0.051(5) 0.002(4) 0.017(4) -0.006(4)
C31 0.051(5) 0.042(6) 0.051(5) 0.007(5) 0.018(4) 0.000(5)
C32 0.059(5) 0.034(6) 0.060(6) -0.005(5) 0.023(5) -0.007(5)
C33 0.053(5) 0.050(7) 0.077(7) -0.006(6) 0.036(5) -0.015(5)
C34 0.064(5) 0.068(7) 0.031(4) -0.005(4) 0.010(4) 0.007(5)
C35 0.077(10) 0.093(12) 0.026(8) -0.010(9) 0.027(8) 0.008(10)
C36 0.080(10) 0.081(12) 0.038(9) -0.006(9) 0.008(8) 0.000(10)
C37 0.083(11) 0.080(12) 0.039(9) 0.008(10) 0.017(9) 0.015(10)
C38 0.098(10) 0.098(12) 0.050(8) 0.012(9) 0.018(8) -0.008(10)
C39 0.089(10) 0.082(11) 0.040(8) -0.011(8) 0.010(8) 0.020(9)
C40 0.066(9) 0.089(12) 0.035(7) -0.010(9) 0.004(7) 0.007(9)
C41 0.047(4) 0.026(5) 0.033(4) 0.009(4) 0.017(3) -0.005(4)
C42 0.039(4) 0.045(6) 0.042(5) 0.013(5) 0.007(4) -0.012(4)
C43 0.056(5) 0.054(7) 0.040(5) 0.018(5) 0.006(4) -0.006(5)
C44 0.039(4) 0.057(7) 0.059(6) 0.018(6) 0.000(4) -0.009(5)
C45 0.041(4) 0.046(6) 0.048(5) 0.013(5) 0.009(4) -0.005(4)
C46 0.035(4) 0.021(5) 0.047(5) 0.010(4) 0.011(3) 0.004(4)
C47 0.035(4) 0.044(6) 0.058(5) -0.001(5) 0.018(4) -0.006(4)
C48 0.069(7) 0.040(7) 0.094(9) -0.009(6) 0.035(6) -0.004(6)
C49 0.040(5) 0.078(10) 0.076(7) 0.006(7) 0.013(5) -0.015(5)
C50 0.066(6) 0.039(6) 0.052(6) 0.006(5) 0.013(5) -0.002(5)
C51 0.041(4) 0.030(5) 0.057(6) -0.007(5) 0.020(4) 0.006(4)
C52 0.061(6) 0.033(6) 0.089(8) 0.001(6) 0.041(6) 0.007(5)
C53 0.060(6) 0.037(6) 0.079(7) 0.002(6) 0.032(5) 0.009(5)
C54 0.060(6) 0.049(7) 0.080(8) -0.026(6) 0.027(5) -0.001(5)
C55 0.044(4) 0.060(7) 0.039(5) 0.007(5) 0.014(4) 0.005(5)
C56 0.062(5) 0.049(7) 0.050(6) 0.008(5) 0.024(4) 0.007(5)
C57 0.045(5) 0.069(8) 0.054(6) 0.013(6) 0.012(4) -0.005(5)
C58 0.090(8) 0.037(7) 0.069(7) 0.008(6) 0.024(6) -0.014(6)
C59 0.069(7) 0.057(8) 0.078(8) 0.009(7) 0.028(6) 0.002(6)
C60 0.082(8) 0.065(10) 0.088(9) 0.012(7) 0.040(7) 0.010(7)
C61 0.060(6) 0.045(7) 0.071(7) -0.004(6) 0.023(5) 0.015(5)
C62 0.077(7) 0.072(10) 0.079(8) -0.017(7) 0.042(6) 0.001(7)
C63 0.055(6) 0.068(9) 0.126(12) -0.046(9) 0.024(7) -0.021(7)
C64 0.069(7) 0.076(10) 0.075(8) -0.006(8) 0.001(6) 0.011(7)
C65 0.087(8) 0.052(7) 0.112(9) 0.002(8) 0.020(7) 0.006(7)
C66 0.116(12) 0.063(11) 0.136(13) 0.004(12) 0.003(11) 0.014(11)
C67 0.087(8) 0.056(8) 0.114(9) 0.005(8) 0.016(8) 0.004(7)
C68 0.114(13) 0.059(12) 0.131(13) -0.001(13) -0.007(12) 0.020(12)

loop_
_atom_type_symbol
_atom_type_description
_atom_type_scat_dispersion_real
_atom_type_scat_dispersion_imag
_atom_type_scat_source
C C 0.0181 0.0091 'International Tables Vol C Tables 4.2.6.8 and 6.1.1.4'
H H 0.0000 0.0000 'International Tables Vol C Tables 4.2.6.8 and 6.1.1.4'
Ce Ce -1.8482 9.6596 'International Tables Vol C Tables 4.2.6.8 and 6.1.1.4'
K K 0.3868 1.0657 'International Tables Vol C Tables 4.2.6.8 and 6.1.1.4'
O O 0.0492 0.0322 'International Tables Vol C Tables 4.2.6.8 and 6.1.1.4'
Si Si 0.2541 0.3302 'International Tables Vol C Tables 4.2.6.8 and 6.1.1.4'

loop_
_exptl_crystal_face_index_h
_exptl_crystal_face_index_k
_exptl_crystal_face_index_l
_exptl_crystal_face_perp_dist
1 0 -1 0.0264
-1 0 1 0.0196
0 -2 -1 0.1582
-1 -2 0 0.1513
0 2 1 0.1267
1 2 0 0.1229
2 0 -1 0.0232
1 0 0 0.0243
1 0 1 0.0344
0 -3 15 0.0612
-1 0 -2 0.0120
-2 1 -1 0.0858
-13 1 -6 0.0295
-16 -2 5 0.0519
0 5 12 0.1007
9 -3 9 0.0750

loop_
_geom_angle_atom_site_label_1
_geom_angle_atom_site_label_2
_geom_angle_atom_site_label_3
_geom_angle
_geom_angle_site_symmetry_1
_geom_angle_site_symmetry_3
_geom_angle_publ_flag
K2 Ce1 K1 117.25(4) . . ?
O1 Ce1 K1 38.92(14) . . ?
O1 Ce1 K2 151.93(15) . . ?
O1 Ce1 O10 77.32(18) . . ?
O1 Ce1 C1 80.6(2) . . ?
O1 Ce1 C2 70.8(2) . . ?
O1 Ce1 C3 85.89(19) . . ?
O1 Ce1 C4 115.74(19) . . ?
O1 Ce1 C5 129.7(2) . . ?
O1 Ce1 C6 111.2(2) . . ?
O4 Ce1 K1 71.76(13) . . ?
O4 Ce1 K2 46.29(13) . . ?
O4 Ce1 O1 106.3(2) . . ?
O4 Ce1 O7 88.44(18) . . ?
O4 Ce1 O10 108.69(19) . . ?
O4 Ce1 C1 129.6(2) . . ?
O4 Ce1 C2 105.6(2) . . ?
O4 Ce1 C3 77.7(2) . . ?
O4 Ce1 C4 72.4(2) . . ?
O4 Ce1 C5 92.7(2) . . ?
O4 Ce1 C6 123.4(2) . . ?
O7 Ce1 K1 157.97(14) . . ?
O7 Ce1 K2 46.01(13) . . ?
O7 Ce1 O1 148.74(18) . . ?
O7 Ce1 O10 71.83(17) . . ?
O7 Ce1 C1 111.4(2) . . ?
O7 Ce1 C2 132.4(2) . . ?
O7 Ce1 C3 124.67(19) . . ?
O7 Ce1 C4 94.80(19) . . ?
O7 Ce1 C5 75.3(2) . . ?
O7 Ce1 C6 80.8(2) . . ?
O10 Ce1 K1 104.85(13) . . ?
O10 Ce1 K2 103.47(13) . . ?
O10 Ce1 C1 121.4(2) . . ?
O10 Ce1 C2 138.3(2) . . ?
O10 Ce1 C3 163.09(18) . . ?
O10 Ce1 C4 166.41(19) . . ?
O10 Ce1 C5 139.8(2) . . ?
C1 Ce1 K1 89.20(17) . . ?
C1 Ce1 K2 119.92(16) . . ?
C1 Ce1 C2 28.3(2) . . ?
C1 Ce1 C3 52.6(2) . . ?
C1 Ce1 C4 60.5(2) . . ?
C1 Ce1 C5 52.7(2) . . ?
C2 Ce1 K1 64.62(16) . . ?
C2 Ce1 K2 117.32(15) . . ?
C3 Ce1 K1 61.54(15) . . ?
C3 Ce1 K2 92.26(14) . . ?
C3 Ce1 C2 28.9(2) . . ?
C3 Ce1 C4 29.9(2) . . ?
C3 Ce1 C5 52.7(2) . . ?
C4 Ce1 K1 88.44(16) . . ?
C4 Ce1 K2 67.07(15) . . ?
C4 Ce1 C2 50.3(2) . . ?
C5 Ce1 K1 114.21(17) . . ?
C5 Ce1 K2 67.19(17) . . ?
C5 Ce1 C2 59.2(2) . . ?
C5 Ce1 C4 28.5(2) . . ?
C6 Ce1 K1 117.91(17) . . ?
C6 Ce1 K2 93.07(17) . . ?
C6 Ce1 O10 119.6(2) . . ?
C6 Ce1 C1 31.6(2) . . ?
C6 Ce1 C2 53.3(2) . . ?
C6 Ce1 C3 64.7(2) . . ?
C6 Ce1 C4 53.7(2) . . ?
C6 Ce1 C5 30.9(2) . . ?
Si1 K1 Ce1 55.78(4) . . ?
Si1 K1 C28 134.06(17) . . ?
O1 K1 Ce1 32.67(11) . . ?
O1 K1 Si1 27.30(12) . . ?
O1 K1 O3 55.66(16) . . ?
O1 K1 C24 84.60(19) . . ?
O1 K1 C25 99.0(2) . . ?
O1 K1 C26 124.0(2) . . ?
O1 K1 C28 120.90(19) . . ?
O1 K1 C29 97.46(19) . . ?
O3 K1 Ce1 79.78(11) . . ?
O3 K1 Si1 28.68(12) . . ?
O3 K1 C24 92.3(2) . . ?
O3 K1 C25 81.4(2) . . ?
O3 K1 C26 95.8(2) . . ?
O3 K1 C28 130.6(2) . . ?
O3 K1 C29 118.4(2) . . ?
O11 K1 Ce1 147.44(17) . . ?
O11 K1 Si1 117.34(17) . . ?
O11 K1 O1 126.4(2) . . ?
O11 K1 O3 106.8(2) . . ?
O11 K1 C24 148.9(2) . . ?
O11 K1 C25 130.5(2) . . ?
O11 K1 C26 106.5(2) . . ?
O11 K1 C28 108.2(2) . . ?
O11 K1 C29 130.0(2) . . ?
C24 K1 Ce1 58.83(14) . . ?
C24 K1 Si1 91.20(17) . . ?
C24 K1 C26 45.8(2) . . ?
C24 K1 C28 43.0(2) . . ?
C24 K1 C29 26.2(2) . . ?
C25 K1 Ce1 81.71(17) . . ?
C25 K1 Si1 93.38(19) . . ?
C25 K1 C24 27.5(2) . . ?
C25 K1 C26 25.0(2) . . ?
C25 K1 C28 49.3(2) . . ?
C25 K1 C29 45.9(2) . . ?
C26 K1 Ce1 104.36(16) . . ?
C26 K1 Si1 114.9(2) . . ?
C26 K1 C28 41.0(2) . . ?
C26 K1 C29 51.2(2) . . ?
C28 K1 Ce1 88.74(14) . . ?
C29 K1 Ce1 65.59(15) . . ?
C29 K1 Si1 112.56(17) . . ?
C29 K1 C28 23.5(2) . . ?
Si2 K2 Ce1 61.66(5) . . ?
Si2 K2 C41 93.66(16) . . ?
Si3 K2 Ce1 60.99(5) . . ?
Si3 K2 Si2 121.28(8) . . ?
Si3 K2 C41 51.46(15) . . ?
O4 K2 Ce1 38.21(12) . . ?
O4 K2 Si2 27.99(12) . . ?
O4 K2 Si3 98.94(13) . . ?
O4 K2 C41 91.89(19) . . ?
O4 K2 C46 108.72(19) . . ?
O6 K2 Ce1 85.62(12) . . ?
O6 K2 Si2 29.00(13) . . ?
O6 K2 Si3 135.66(15) . . ?
O6 K2 O4 56.75(17) . . ?
O6 K2 O7 123.49(17) . . ?
O6 K2 O12 100.3(2) . . ?
O6 K2 C41 89.7(2) . . ?
O6 K2 C46 114.0(2) . . ?
O7 K2 Ce1 38.31(10) . . ?
O7 K2 Si2 99.58(12) . . ?
O7 K2 Si3 28.06(12) . . ?
O7 K2 O4 73.57(16) . . ?
O7 K2 C41 65.14(19) . . ?
O7 K2 C46 56.5(2) . . ?
O12 K2 Ce1 151.2(2) . . ?
O12 K2 Si2 112.84(19) . . ?
O12 K2 Si3 123.21(19) . . ?
O12 K2 O4 124.5(2) . . ?
O12 K2 O7 131.3(2) . . ?
O12 K2 C41 141.7(2) . . ?
O12 K2 C46 126.5(2) . . ?
C41 K2 Ce1 65.63(14) . . ?
C46 K2 Ce1 74.18(15) . . ?
C46 K2 Si2 117.05(16) . . ?
C46 K2 Si3 33.26(16) . . ?
C46 K2 C41 24.7(2) . . ?
O1 Si1 K1 52.5(2) . . ?
O1 Si1 O2 113.2(3) . . ?
O1 Si1 O3 105.0(3) . . ?
O1 Si1 C12 115.8(3) . . ?
O2 Si1 K1 117.9(3) . . ?
O2 Si1 O3 108.3(3) . . ?
O2 Si1 C12 102.4(3) . . ?
O3 Si1 K1 53.3(2) . . ?
O3 Si1 C12 112.2(3) . . ?
C12 Si1 K1 139.5(2) . . ?
O4 Si2 K2 53.9(2) . . ?
O4 Si2 O5 114.3(3) . . ?
O4 Si2 O6 104.9(3) . . ?
O4 Si2 C29 112.4(3) . . ?
O5 Si2 K2 114.5(2) . . ?
O5 Si2 O6 102.6(3) . . ?
O5 Si2 C29 107.5(4) . . ?
O6 Si2 K2 51.6(2) . . ?
O6 Si2 C29 114.9(4) . . ?
C29 Si2 K2 137.7(3) . . ?
O7 Si3 K2 53.6(2) . . ?
O7 Si3 O8 112.7(3) . . ?
O7 Si3 O9 111.3(3) . . ?
O7 Si3 C46 109.1(3) . . ?
O8 Si3 K2 87.2(3) . . ?
O8 Si3 C46 101.0(3) . . ?
O9 Si3 K2 162.3(2) . . ?
O9 Si3 O8 108.9(3) . . ?
O9 Si3 C46 113.5(4) . . ?
C46 Si3 K2 68.9(3) . . ?
Ce1 O1 K1 108.4(2) . . ?
Si1 O1 Ce1 130.1(3) . . ?
Si1 O1 K1 100.2(3) . . ?
C13 O2 Si1 132.0(6) . . ?
Si1 O3 K1 98.1(3) . . ?
C17 O3 K1 125.1(5) . . ?
C17 O3 Si1 133.9(5) . . ?
Ce1 O4 K2 95.50(19) . . ?
Si2 O4 Ce1 136.9(3) . . ?
Si2 O4 K2 98.1(3) . . ?
C30 O5 Si2 132.9(6) . . ?
Si2 O6 K2 99.4(3) . . ?
C34 O6 K2 126.3(5) . . ?
C34 O6 Si2 133.0(5) . . ?
Ce1 O7 K2 95.69(17) . . ?
Si3 O7 Ce1 133.3(3) . . ?
Si3 O7 K2 98.3(2) . . ?
C47 O8 Si3 134.3(5) . . ?
C51 O9 Si3 136.3(6) . . ?
C55 O10 Ce1 117.8(5) . . ?
C57 O10 Ce1 118.1(5) . . ?
C57 O10 C55 113.0(7) . . ?
C59 O11 K1 115.9(6) . . ?
C61 O11 K1 127.9(6) . . ?
C61 O11 C59 112.9(9) . . ?
C63 O12 K2 124.9(7) . . ?
C63 O12 C65 99.9(12) . . ?
C63 O12 C67 127.9(18) . . ?
C65 O12 K2 135.0(10) . . ?
C67 O12 K2 103.9(16) . . ?
C2 C1 Ce1 81.7(5) . . ?
C2 C1 C6 121.3(7) . . ?
C2 C1 C7 119.9(7) . . ?
C6 C1 Ce1 69.5(4) . . ?
C6 C1 C7 118.7(7) . . ?
C7 C1 Ce1 115.9(5) . . ?
Ce1 C2 H2 118.1 . . ?
C1 C2 Ce1 70.0(4) . . ?
C1 C2 H2 118.1 . . ?
C1 C2 C3 121.9(7) . . ?
C3 C2 Ce1 71.9(4) . . ?
C3 C2 H2 118.1 . . ?
C2 C3 Ce1 79.3(4) . . ?
C2 C3 C4 115.5(7) . . ?
C2 C3 C24 122.1(7) . . ?
C4 C3 Ce1 76.3(4) . . ?
C24 C3 Ce1 117.8(5) . . ?
C24 C3 C4 122.1(7) . . ?
Ce1 C4 H4 118.7 . . ?
C3 C4 Ce1 73.8(4) . . ?
C3 C4 H4 118.7 . . ?
C5 C4 Ce1 75.3(5) . . ?
C5 C4 C3 122.3(7) . . ?
C5 C4 H4 118.7 . . ?
C4 C5 Ce1 76.1(5) . . ?
C4 C5 C6 120.0(7) . . ?
C4 C5 C41 117.0(7) . . ?
C6 C5 Ce1 67.0(4) . . ?
C6 C5 C41 123.0(8) . . ?
C41 C5 Ce1 126.7(5) . . ?
Ce1 C6 H6 121.3 . . ?
C1 C6 Ce1 78.9(5) . . ?
C1 C6 H6 121.3 . . ?
C5 C6 Ce1 82.1(5) . . ?
C5 C6 C1 115.4(7) . . ?
C5 C6 H6 121.3 . . ?
C8 C7 C1 117.5(7) . . ?
C8 C7 C12 120.3(8) . . ?
C12 C7 C1 122.0(8) . . ?
C7 C8 H8 119.3 . . ?
C7 C8 C9 121.5(9) . . ?
C9 C8 H8 119.3 . . ?
C8 C9 H9 119.8 . . ?
C10 C9 C8 120.4(9) . . ?
C10 C9 H9 119.8 . . ?
C9 C10 H10 121.2 . . ?
C9 C10 C11 117.6(9) . . ?
C11 C10 H10 121.2 . . ?
C10 C11 H11 117.9 . . ?
C12 C11 C10 124.2(9) . . ?
C12 C11 H11 117.9 . . ?
C7 C12 Si1 127.2(6) . . ?
C11 C12 Si1 116.4(7) . . ?
C11 C12 C7 116.1(8) . . ?
O2 C13 C14 108.1(7) . . ?
O2 C13 C15 106.1(8) . . ?
O2 C13 C16 111.9(8) . . ?
C15 C13 C14 108.2(8) . . ?
C16 C13 C14 110.2(9) . . ?
C16 C13 C15 112.2(8) . . ?
C13 C14 H14A 109.5 . . ?
C13 C14 H14B 109.5 . . ?
C13 C14 H14C 109.5 . . ?
H14A C14 H14B 109.5 . . ?
H14A C14 H14C 109.5 . . ?
H14B C14 H14C 109.5 . . ?
C13 C15 H15A 109.5 . . ?
C13 C15 H15B 109.5 . . ?
C13 C15 H15C 109.5 . . ?
H15A C15 H15B 109.5 . . ?
H15A C15 H15C 109.5 . . ?
H15B C15 H15C 109.5 . . ?
C13 C16 H16A 109.5 . . ?
C13 C16 H16B 109.5 . . ?
C13 C16 H16C 109.5 . . ?
H16A C16 H16B 109.5 . . ?
H16A C16 H16C 109.5 . . ?
H16B C16 H16C 109.5 . . ?
O3 C17 C18 112.1(8) . . ?
O3 C17 C19 107.9(7) . . ?
O3 C17 C20 106.3(7) . . ?
O3 C17 C21 99(2) . . ?
O3 C17 C22 113(2) . . ?
O3 C17 C23 111(2) . . ?
C18 C17 C19 111.1(8) . . ?
C18 C17 C20 111.0(8) . . ?
C20 C17 C19 108.2(7) . . ?
C22 C17 C21 109.0(15) . . ?
C23 C17 C21 111.0(15) . . ?
C23 C17 C22 112.2(15) . . ?
C17 C18 H18A 109.5 . . ?
C17 C18 H18B 109.5 . . ?
C17 C18 H18C 109.5 . . ?
H18A C18 H18B 109.5 . . ?
H18A C18 H18C 109.5 . . ?
H18B C18 H18C 109.5 . . ?
C17 C19 H19A 109.5 . . ?
C17 C19 H19B 109.5 . . ?
C17 C19 H19C 109.5 . . ?
H19A C19 H19B 109.5 . . ?
H19A C19 H19C 109.5 . . ?
H19B C19 H19C 109.5 . . ?
C17 C20 H20A 109.5 . . ?
C17 C20 H20B 109.5 . . ?
C17 C20 H20C 109.5 . . ?
H20A C20 H20B 109.5 . . ?
H20A C20 H20C 109.5 . . ?
H20B C20 H20C 109.5 . . ?
C17 C21 H21A 109.5 . . ?
C17 C21 H21B 109.5 . . ?
C17 C21 H21C 109.5 . . ?
H21A C21 H21B 109.5 . . ?
H21A C21 H21C 109.5 . . ?
H21B C21 H21C 109.5 . . ?
C17 C22 H22A 109.5 . . ?
C17 C22 H22B 109.5 . . ?
C17 C22 H22C 109.5 . . ?
H22A C22 H22B 109.5 . . ?
H22A C22 H22C 109.5 . . ?
H22B C22 H22C 109.5 . . ?
C17 C23 H23A 109.5 . . ?
C17 C23 H23B 109.5 . . ?
C17 C23 H23C 109.5 . . ?
H23A C23 H23B 109.5 . . ?
H23A C23 H23C 109.5 . . ?
H23B C23 H23C 109.5 . . ?
C3 C24 K1 107.8(5) . . ?
C3 C24 C25 118.4(8) . . ?
C3 C24 C29 125.4(7) . . ?
C25 C24 K1 73.6(5) . . ?
C25 C24 C29 116.2(7) . . ?
C29 C24 K1 84.6(5) . . ?
K1 C25 H25 103.3 . . ?
C24 C25 K1 78.9(5) . . ?
C24 C25 H25 118.9 . . ?
C26 C25 K1 88.3(6) . . ?
C26 C25 C24 122.2(8) . . ?
C26 C25 H25 118.9 . . ?
K1 C26 H26 114.2 . . ?
C25 C26 K1 66.6(5) . . ?
C25 C26 H26 119.3 . . ?
C25 C26 C27 121.3(8) . . ?
C27 C26 K1 89.7(6) . . ?
C27 C26 H26 119.3 . . ?
C26 C27 H27 121.4 . . ?
C28 C27 C26 117.1(9) . . ?
C28 C27 H27 121.4 . . ?
K1 C28 H28 125.2 . . ?
C27 C28 K1 80.1(6) . . ?
C27 C28 H28 117.7 . . ?
C27 C28 C29 124.6(9) . . ?
C29 C28 K1 68.6(5) . . ?
C29 C28 H28 117.7 . . ?
Si2 C29 K1 106.3(3) . . ?
C24 C29 K1 69.1(5) . . ?
C24 C29 Si2 124.0(6) . . ?
C28 C29 K1 87.9(5) . . ?
C28 C29 Si2 117.2(7) . . ?
C28 C29 C24 118.3(7) . . ?
O5 C30 C31 111.4(7) . . ?
O5 C30 C32 106.6(7) . . ?
O5 C30 C33 109.1(8) . . ?
C31 C30 C32 109.1(8) . . ?
C31 C30 C33 110.4(8) . . ?
C33 C30 C32 110.1(8) . . ?
C30 C31 H31A 109.5 . . ?
C30 C31 H31B 109.5 . . ?
C30 C31 H31C 109.5 . . ?
H31A C31 H31B 109.5 . . ?
H31A C31 H31C 109.5 . . ?
H31B C31 H31C 109.5 . . ?
C30 C32 H32A 109.5 . . ?
C30 C32 H32B 109.5 . . ?
C30 C32 H32C 109.5 . . ?
H32A C32 H32B 109.5 . . ?
H32A C32 H32C 109.5 . . ?
H32B C32 H32C 109.5 . . ?
C30 C33 H33A 109.5 . . ?
C30 C33 H33B 109.5 . . ?
C30 C33 H33C 109.5 . . ?
H33A C33 H33B 109.5 . . ?
H33A C33 H33C 109.5 . . ?
H33B C33 H33C 109.5 . . ?
O6 C34 C35 117.0(11) . . ?
O6 C34 C36 99.6(11) . . ?
O6 C34 C37 108.8(12) . . ?
O6 C34 C38 104.0(10) . . ?
O6 C34 C39 115.5(10) . . ?
O6 C34 C40 109.0(10) . . ?
C35 C34 C36 108.5(11) . . ?
C35 C34 C37 113.5(11) . . ?
C37 C34 C36 108.3(11) . . ?
C39 C34 C38 108.2(10) . . ?
C39 C34 C40 112.1(10) . . ?
C40 C34 C38 107.5(10) . . ?
C34 C35 H35A 109.5 . . ?
C34 C35 H35B 109.5 . . ?
C34 C35 H35C 109.5 . . ?
H35A C35 H35B 109.5 . . ?
H35A C35 H35C 109.5 . . ?
H35B C35 H35C 109.5 . . ?
C34 C36 H36A 109.5 . . ?
C34 C36 H36B 109.5 . . ?
C34 C36 H36C 109.5 . . ?
H36A C36 H36B 109.5 . . ?
H36A C36 H36C 109.5 . . ?
H36B C36 H36C 109.5 . . ?
C34 C37 H37A 109.5 . . ?
C34 C37 H37B 109.5 . . ?
C34 C37 H37C 109.5 . . ?
H37A C37 H37B 109.5 . . ?
H37A C37 H37C 109.5 . . ?
H37B C37 H37C 109.5 . . ?
C34 C38 H38A 109.5 . . ?
C34 C38 H38B 109.5 . . ?
C34 C38 H38C 109.5 . . ?
H38A C38 H38B 109.5 . . ?
H38A C38 H38C 109.5 . . ?
H38B C38 H38C 109.5 . . ?
C34 C39 H39A 109.5 . . ?
C34 C39 H39B 109.5 . . ?
C34 C39 H39C 109.5 . . ?
H39A C39 H39B 109.5 . . ?
H39A C39 H39C 109.5 . . ?
H39B C39 H39C 109.5 . . ?
C34 C40 H40A 109.5 . . ?
C34 C40 H40B 109.5 . . ?
C34 C40 H40C 109.5 . . ?
H40A C40 H40B 109.5 . . ?
H40A C40 H40C 109.5 . . ?
H40B C40 H40C 109.5 . . ?
C5 C41 K2 92.2(5) . . ?
C42 C41 K2 105.5(6) . . ?
C42 C41 C5 117.3(8) . . ?
C42 C41 C46 118.6(8) . . ?
C46 C41 K2 71.1(5) . . ?
C46 C41 C5 124.0(7) . . ?
C41 C42 H42 118.3 . . ?
C43 C42 C41 123.4(9) . . ?
C43 C42 H42 118.3 . . ?
C42 C43 H43 120.7 . . ?
C42 C43 C44 118.6(9) . . ?
C44 C43 H43 120.7 . . ?
C43 C44 H44 120.1 . . ?
C45 C44 C43 119.8(8) . . ?
C45 C44 H44 120.1 . . ?
C44 C45 H45 118.4 . . ?
C44 C45 C46 123.2(9) . . ?
C46 C45 H45 118.4 . . ?
Si3 C46 K2 77.8(3) . . ?
C41 C46 K2 84.2(5) . . ?
C41 C46 Si3 124.0(6) . . ?
C45 C46 K2 98.9(6) . . ?
C45 C46 Si3 118.6(7) . . ?
C45 C46 C41 116.4(8) . . ?
O8 C47 C48 108.9(8) . . ?
O8 C47 C49 105.5(8) . . ?
O8 C47 C50 110.9(8) . . ?
C48 C47 C49 110.9(9) . . ?
C48 C47 C50 110.3(9) . . ?
C49 C47 C50 110.1(8) . . ?
C47 C48 H48A 109.5 . . ?
C47 C48 H48B 109.5 . . ?
C47 C48 H48C 109.5 . . ?
H48A C48 H48B 109.5 . . ?
H48A C48 H48C 109.5 . . ?
H48B C48 H48C 109.5 . . ?
C47 C49 H49A 109.5 . . ?
C47 C49 H49B 109.5 . . ?
C47 C49 H49C 109.5 . . ?
H49A C49 H49B 109.5 . . ?
H49A C49 H49C 109.5 . . ?
H49B C49 H49C 109.5 . . ?
C47 C50 H50A 109.5 . . ?
C47 C50 H50B 109.5 . . ?
C47 C50 H50C 109.5 . . ?
H50A C50 H50B 109.5 . . ?
H50A C50 H50C 109.5 . . ?
H50B C50 H50C 109.5 . . ?
O9 C51 C52 111.2(7) . . ?
O9 C51 C53 109.5(8) . . ?
O9 C51 C54 106.4(8) . . ?
C52 C51 C54 110.5(9) . . ?
C53 C51 C52 109.2(8) . . ?
C53 C51 C54 109.9(8) . . ?
C51 C52 H52A 109.5 . . ?
C51 C52 H52B 109.5 . . ?
C51 C52 H52C 109.5 . . ?
H52A C52 H52B 109.5 . . ?
H52A C52 H52C 109.5 . . ?
H52B C52 H52C 109.5 . . ?
C51 C53 H53A 109.5 . . ?
C51 C53 H53B 109.5 . . ?
C51 C53 H53C 109.5 . . ?
H53A C53 H53B 109.5 . . ?
H53A C53 H53C 109.5 . . ?
H53B C53 H53C 109.5 . . ?
C51 C54 H54A 109.5 . . ?
C51 C54 H54B 109.5 . . ?
C51 C54 H54C 109.5 . . ?
H54A C54 H54B 109.5 . . ?
H54A C54 H54C 109.5 . . ?
H54B C54 H54C 109.5 . . ?
O10 C55 H55A 109.8 . . ?
O10 C55 H55B 109.8 . . ?
O10 C55 C56 109.4(7) . . ?
H55A C55 H55B 108.2 . . ?
C56 C55 H55A 109.8 . . ?
C56 C55 H55B 109.8 . . ?
C55 C56 H56A 109.5 . . ?
C55 C56 H56B 109.5 . . ?
C55 C56 H56C 109.5 . . ?
H56A C56 H56B 109.5 . . ?
H56A C56 H56C 109.5 . . ?
H56B C56 H56C 109.5 . . ?
O10 C57 H57A 109.8 . . ?
O10 C57 H57B 109.8 . . ?
O10 C57 C58 109.2(8) . . ?
H57A C57 H57B 108.3 . . ?
C58 C57 H57A 109.8 . . ?
C58 C57 H57B 109.8 . . ?
C57 C58 H58A 109.5 . . ?
C57 C58 H58B 109.5 . . ?
C57 C58 H58C 109.5 . . ?
H58A C58 H58B 109.5 . . ?
H58A C58 H58C 109.5 . . ?
H58B C58 H58C 109.5 . . ?
O11 C59 H59A 108.4 . . ?
O11 C59 H59B 108.4 . . ?
O11 C59 C60 115.4(10) . . ?
H59A C59 H59B 107.5 . . ?
C60 C59 H59A 108.4 . . ?
C60 C59 H59B 108.4 . . ?
C59 C60 H60A 109.5 . . ?
C59 C60 H60B 109.5 . . ?
C59 C60 H60C 109.5 . . ?
H60A C60 H60B 109.5 . . ?
H60A C60 H60C 109.5 . . ?
H60B C60 H60C 109.5 . . ?
O11 C61 H61A 109.6 . . ?
O11 C61 H61B 109.6 . . ?
O11 C61 C62 110.3(9) . . ?
H61A C61 H61B 108.1 . . ?
C62 C61 H61A 109.6 . . ?
C62 C61 H61B 109.6 . . ?
C61 C62 H62A 109.5 . . ?
C61 C62 H62B 109.5 . . ?
C61 C62 H62C 109.5 . . ?
H62A C62 H62B 109.5 . . ?
H62A C62 H62C 109.5 . . ?
H62B C62 H62C 109.5 . . ?
O12 C63 H63A 109.8 . . ?
O12 C63 H63B 109.8 . . ?
O12 C63 C64 109.3(9) . . ?
H63A C63 H63B 108.3 . . ?
C64 C63 H63A 109.8 . . ?
C64 C63 H63B 109.8 . . ?
C63 C64 H64A 109.5 . . ?
C63 C64 H64B 109.5 . . ?
C63 C64 H64C 109.5 . . ?
H64A C64 H64B 109.5 . . ?
H64A C64 H64C 109.5 . . ?
H64B C64 H64C 109.5 . . ?
O12 C65 H65A 110.8 . . ?
O12 C65 H65B 110.8 . . ?
H65A C65 H65B 108.9 . . ?
C66 C65 O12 104.5(19) . . ?
C66 C65 H65A 110.8 . . ?
C66 C65 H65B 110.8 . . ?
C65 C66 H66A 109.5 . . ?
C65 C66 H66B 109.5 . . ?
C65 C66 H66C 109.5 . . ?
H66A C66 H66B 109.5 . . ?
H66A C66 H66C 109.5 . . ?
H66B C66 H66C 109.5 . . ?
O12 C67 H67A 110.6 . . ?
O12 C67 H67B 110.6 . . ?
O12 C67 C68 106(2) . . ?
H67A C67 H67B 108.7 . . ?
C68 C67 H67A 110.6 . . ?
C68 C67 H67B 110.6 . . ?
C67 C68 H68A 109.5 . . ?
C67 C68 H68B 109.5 . . ?
C67 C68 H68C 109.5 . . ?
H68A C68 H68B 109.5 . . ?
H68A C68 H68C 109.5 . . ?
H68B C68 H68C 109.5 . . ?

loop_
_geom_bond_atom_site_label_1
_geom_bond_atom_site_label_2
_geom_bond_distance
_geom_bond_site_symmetry_2
_geom_bond_publ_flag
Ce1 K1 4.1768(18) . ?
Ce1 K2 3.7873(18) . ?
Ce1 O1 2.376(5) . ?
Ce1 O4 2.353(5) . ?
Ce1 O7 2.359(5) . ?
Ce1 O10 2.682(6) . ?
Ce1 C1 2.745(8) . ?
Ce1 C2 2.892(7) . ?
Ce1 C3 2.797(7) . ?
Ce1 C4 2.830(8) . ?
Ce1 C5 2.820(8) . ?
Ce1 C6 2.621(8) . ?
K1 Si1 3.432(3) . ?
K1 O1 2.765(6) . ?
K1 O3 2.777(6) . ?
K1 O11 2.737(7) . ?
K1 C24 3.069(9) . ?
K1 C25 3.000(9) . ?
K1 C26 3.266(10) . ?
K1 C28 3.510(9) . ?
K1 C29 3.270(8) . ?
K2 Si2 3.371(3) . ?
K2 Si3 3.365(3) . ?
K2 O4 2.750(6) . ?
K2 O6 2.679(6) . ?
K2 O7 2.738(6) . ?
K2 O12 2.720(9) . ?
K2 C41 3.378(9) . ?
K2 C46 3.212(9) . ?
Si1 O1 1.599(6) . ?
Si1 O2 1.638(6) . ?
Si1 O3 1.663(6) . ?
Si1 C12 1.908(9) . ?
Si2 O4 1.598(6) . ?
Si2 O5 1.636(7) . ?
Si2 O6 1.656(6) . ?
Si2 C29 1.872(8) . ?
Si3 O7 1.600(6) . ?
Si3 O8 1.651(6) . ?
Si3 O9 1.627(7) . ?
Si3 C46 1.888(9) . ?
O2 C13 1.428(11) . ?
O3 C17 1.456(9) . ?
O5 C30 1.443(11) . ?
O6 C34 1.428(11) . ?
O8 C47 1.432(11) . ?
O9 C51 1.448(11) . ?
O10 C55 1.444(11) . ?
O10 C57 1.427(13) . ?
O11 C59 1.432(13) . ?
O11 C61 1.408(12) . ?
O12 C63 1.418(13) . ?
O12 C65 1.446(16) . ?
O12 C67 1.432(18) . ?
C1 C2 1.386(12) . ?
C1 C6 1.465(10) . ?
C1 C7 1.517(11) . ?
C2 H2 1.0000 . ?
C2 C3 1.422(11) . ?
C3 C4 1.453(10) . ?
C3 C24 1.427(11) . ?
C4 H4 1.0000 . ?
C4 C5 1.393(12) . ?
C5 C6 1.461(12) . ?
C5 C41 1.490(11) . ?
C6 H6 1.0000 . ?
C7 C8 1.378(12) . ?
C7 C12 1.411(11) . ?
C8 H8 0.9500 . ?
C8 C9 1.381(12) . ?
C9 H9 0.9500 . ?
C9 C10 1.370(13) . ?
C10 H10 0.9500 . ?
C10 C11 1.398(14) . ?
C11 H11 0.9500 . ?
C11 C12 1.386(12) . ?
C13 C14 1.540(11) . ?
C13 C15 1.516(13) . ?
C13 C16 1.477(14) . ?
C14 H14A 0.9800 . ?
C14 H14B 0.9800 . ?
C14 H14C 0.9800 . ?
C15 H15A 0.9800 . ?
C15 H15B 0.9800 . ?
C15 H15C 0.9800 . ?
C16 H16A 0.9800 . ?
C16 H16B 0.9800 . ?
C16 H16C 0.9800 . ?
C17 C18 1.492(12) . ?
C17 C19 1.522(11) . ?
C17 C20 1.520(11) . ?
C17 C21 1.527(17) . ?
C17 C22 1.508(17) . ?
C17 C23 1.490(17) . ?
C18 H18A 0.9800 . ?
C18 H18B 0.9800 . ?
C18 H18C 0.9800 . ?
C19 H19A 0.9800 . ?
C19 H19B 0.9800 . ?
C19 H19C 0.9800 . ?
C20 H20A 0.9800 . ?
C20 H20B 0.9800 . ?
C20 H20C 0.9800 . ?
C21 H21A 0.9800 . ?
C21 H21B 0.9800 . ?
C21 H21C 0.9800 . ?
C22 H22A 0.9800 . ?
C22 H22B 0.9800 . ?
C22 H22C 0.9800 . ?
C23 H23A 0.9800 . ?
C23 H23B 0.9800 . ?
C23 H23C 0.9800 . ?
C24 C25 1.442(11) . ?
C24 C29 1.451(13) . ?
C25 H25 0.9500 . ?
C25 C26 1.383(13) . ?
C26 H26 0.9500 . ?
C26 C27 1.402(14) . ?
C27 H27 0.9500 . ?
C27 C28 1.390(12) . ?
C28 H28 0.9500 . ?
C28 C29 1.399(12) . ?
C30 C31 1.513(12) . ?
C30 C32 1.542(13) . ?
C30 C33 1.517(12) . ?
C31 H31A 0.9800 . ?
C31 H31B 0.9800 . ?
C31 H31C 0.9800 . ?
C32 H32A 0.9800 . ?
C32 H32B 0.9800 . ?
C32 H32C 0.9800 . ?
C33 H33A 0.9800 . ?
C33 H33B 0.9800 . ?
C33 H33C 0.9800 . ?
C34 C35 1.476(15) . ?
C34 C36 1.531(15) . ?
C34 C37 1.477(15) . ?
C34 C38 1.532(14) . ?
C34 C39 1.477(14) . ?
C34 C40 1.480(13) . ?
C35 H35A 0.9800 . ?
C35 H35B 0.9800 . ?
C35 H35C 0.9800 . ?
C36 H36A 0.9800 . ?
C36 H36B 0.9800 . ?
C36 H36C 0.9800 . ?
C37 H37A 0.9800 . ?
C37 H37B 0.9800 . ?
C37 H37C 0.9800 . ?
C38 H38A 0.9800 . ?
C38 H38B 0.9800 . ?
C38 H38C 0.9800 . ?
C39 H39A 0.9800 . ?
C39 H39B 0.9800 . ?
C39 H39C 0.9800 . ?
C40 H40A 0.9800 . ?
C40 H40B 0.9800 . ?
C40 H40C 0.9800 . ?
C41 C42 1.390(12) . ?
C41 C46 1.418(11) . ?
C42 H42 0.9500 . ?
C42 C43 1.373(12) . ?
C43 H43 0.9500 . ?
C43 C44 1.374(14) . ?
C44 H44 0.9500 . ?
C44 C45 1.370(13) . ?
C45 H45 0.9500 . ?
C45 C46 1.413(12) . ?
C47 C48 1.493(15) . ?
C47 C49 1.505(13) . ?
C47 C50 1.535(13) . ?
C48 H48A 0.9800 . ?
C48 H48B 0.9800 . ?
C48 H48C 0.9800 . ?
C49 H49A 0.9800 . ?
C49 H49B 0.9800 . ?
C49 H49C 0.9800 . ?
C50 H50A 0.9800 . ?
C50 H50B 0.9800 . ?
C50 H50C 0.9800 . ?
C51 C52 1.521(14) . ?
C51 C53 1.518(13) . ?
C51 C54 1.529(14) . ?
C52 H52A 0.9800 . ?
C52 H52B 0.9800 . ?
C52 H52C 0.9800 . ?
C53 H53A 0.9800 . ?
C53 H53B 0.9800 . ?
C53 H53C 0.9800 . ?
C54 H54A 0.9800 . ?
C54 H54B 0.9800 . ?
C54 H54C 0.9800 . ?
C55 H55A 0.9900 . ?
C55 H55B 0.9900 . ?
C55 C56 1.494(14) . ?
C56 H56A 0.9800 . ?
C56 H56B 0.9800 . ?
C56 H56C 0.9800 . ?
C57 H57A 0.9900 . ?
C57 H57B 0.9900 . ?
C57 C58 1.489(16) . ?
C58 H58A 0.9800 . ?
C58 H58B 0.9800 . ?
C58 H58C 0.9800 . ?
C59 H59A 0.9900 . ?
C59 H59B 0.9900 . ?
C59 C60 1.469(16) . ?
C60 H60A 0.9800 . ?
C60 H60B 0.9800 . ?
C60 H60C 0.9800 . ?
C61 H61A 0.9900 . ?
C61 H61B 0.9900 . ?
C61 C62 1.506(16) . ?
C62 H62A 0.9800 . ?
C62 H62B 0.9800 . ?
C62 H62C 0.9800 . ?
C63 H63A 0.9900 . ?
C63 H63B 0.9900 . ?
C63 C64 1.431(15) . ?
C64 H64A 0.9800 . ?
C64 H64B 0.9800 . ?
C64 H64C 0.9800 . ?
C65 H65A 0.9900 . ?
C65 H65B 0.9900 . ?
C65 C66 1.440(19) . ?
C66 H66A 0.9800 . ?
C66 H66B 0.9800 . ?
C66 H66C 0.9800 . ?
C67 H67A 0.9900 . ?
C67 H67B 0.9900 . ?
C67 C68 1.44(2) . ?
C68 H68A 0.9800 . ?
C68 H68B 0.9800 . ?
C68 H68C 0.9800 . ?

loop_
_geom_torsion_atom_site_label_1
_geom_torsion_atom_site_label_2
_geom_torsion_atom_site_label_3
_geom_torsion_atom_site_label_4
_geom_torsion
_geom_torsion_site_symmetry_1
_geom_torsion_site_symmetry_2
_geom_torsion_site_symmetry_3
_geom_torsion_site_symmetry_4
_geom_torsion_publ_flag
Ce1 O10 C55 C56 -38.4(8) . . . . ?
Ce1 O10 C57 C58 42.1(9) . . . . ?
Ce1 C1 C2 C3 51.9(7) . . . . ?
Ce1 C1 C6 C5 -75.7(6) . . . . ?
Ce1 C1 C7 C8 -124.5(7) . . . . ?
Ce1 C1 C7 C12 50.6(9) . . . . ?
Ce1 C2 C3 C4 69.0(6) . . . . ?
Ce1 C2 C3 C24 -116.2(8) . . . . ?
Ce1 C3 C4 C5 60.3(7) . . . . ?
Ce1 C3 C24 K1 -42.2(6) . . . . ?
Ce1 C3 C24 C25 -122.8(7) . . . . ?
Ce1 C3 C24 C29 54.0(10) . . . . ?
Ce1 C4 C5 C6 52.6(7) . . . . ?
Ce1 C4 C5 C41 -124.4(7) . . . . ?
Ce1 C5 C6 C1 73.7(6) . . . . ?
Ce1 C5 C41 K2 -31.0(7) . . . . ?
Ce1 C5 C41 C42 -139.7(7) . . . . ?
Ce1 C5 C41 C46 37.5(12) . . . . ?
K1 Si1 O1 Ce1 -124.9(4) . . . . ?
K1 Si1 O2 C13 -38.2(7) . . . . ?
K1 Si1 O3 C17 -160.4(8) . . . . ?
K1 O3 C17 C18 162.6(7) . . . . ?
K1 O3 C17 C19 -74.7(8) . . . . ?
K1 O3 C17 C20 41.2(9) . . . . ?
K1 O3 C17 C21 115.5(17) . . . . ?
K1 O3 C17 C22 -129.0(19) . . . . ?
K1 O3 C17 C23 -1.5(19) . . . . ?
K1 O11 C59 C60 -127.5(9) . . . . ?
K1 O11 C61 C62 17.4(13) . . . . ?
K1 C24 C25 C26 80.9(9) . . . . ?
K1 C24 C29 Si2 96.0(6) . . . . ?
K1 C24 C29 C28 -75.6(7) . . . . ?
K1 C25 C26 C27 74.4(9) . . . . ?
K1 C26 C27 C28 60.8(9) . . . . ?
K1 C28 C29 Si2 -107.2(6) . . . . ?
K1 C28 C29 C24 64.9(7) . . . . ?
K2 Si2 O4 Ce1 -107.1(5) . . . . ?
K2 Si2 O5 C30 -92.4(7) . . . . ?
K2 Si2 O6 C34 -166.9(9) . . . . ?
K2 Si2 C29 K1 103.8(4) . . . . ?
K2 Si2 C29 C24 28.3(10) . . . . ?
K2 Si2 C29 C28 -160.0(5) . . . . ?
K2 Si3 O7 Ce1 106.0(4) . . . . ?
K2 Si3 O8 C47 90.9(9) . . . . ?
K2 Si3 O9 C51 141.2(7) . . . . ?
K2 Si3 C46 C41 -74.3(8) . . . . ?
K2 Si3 C46 C45 93.5(8) . . . . ?
K2 O6 C34 C35 176.6(12) . . . . ?
K2 O6 C34 C36 -66.9(11) . . . . ?
K2 O6 C34 C37 46.3(13) . . . . ?
K2 O6 C34 C38 118.6(10) . . . . ?
K2 O6 C34 C39 -123.0(10) . . . . ?
K2 O6 C34 C40 4.2(12) . . . . ?
K2 O12 C63 C64 0.4(16) . . . . ?
K2 O12 C65 C66 15(3) . . . . ?
K2 O12 C67 C68 -126(3) . . . . ?
K2 C41 C42 C43 75.9(11) . . . . ?
K2 C41 C46 Si3 71.1(6) . . . . ?
K2 C41 C46 C45 -97.0(8) . . . . ?
Si1 O2 C13 C14 -76.2(10) . . . . ?
Si1 O2 C13 C15 167.9(7) . . . . ?
Si1 O2 C13 C16 45.3(10) . . . . ?
Si1 O3 C17 C18 -41.4(11) . . . . ?
Si1 O3 C17 C19 81.3(9) . . . . ?
Si1 O3 C17 C20 -162.8(7) . . . . ?
Si1 O3 C17 C21 -88.5(18) . . . . ?
Si1 O3 C17 C22 27(2) . . . . ?
Si1 O3 C17 C23 154.5(18) . . . . ?
Si2 O5 C30 C31 -43.0(10) . . . . ?
Si2 O5 C30 C32 -161.9(6) . . . . ?
Si2 O5 C30 C33 79.2(9) . . . . ?
Si2 O6 C34 C35 -19.5(15) . . . . ?
Si2 O6 C34 C36 97.0(12) . . . . ?
Si2 O6 C34 C37 -149.7(12) . . . . ?
Si2 O6 C34 C38 -77.5(11) . . . . ?
Si2 O6 C34 C39 40.9(13) . . . . ?
Si2 O6 C34 C40 168.1(10) . . . . ?
Si3 O8 C47 C48 -71.6(11) . . . . ?
Si3 O8 C47 C49 169.2(8) . . . . ?
Si3 O8 C47 C50 50.0(12) . . . . ?
Si3 O9 C51 C52 -46.5(11) . . . . ?
Si3 O9 C51 C53 74.3(11) . . . . ?
Si3 O9 C51 C54 -166.9(7) . . . . ?
O1 Si1 O2 C13 20.3(8) . . . . ?
O1 Si1 O3 K1 -9.5(3) . . . . ?
O1 Si1 O3 C17 -169.9(7) . . . . ?
O2 Si1 O1 Ce1 126.9(4) . . . . ?
O2 Si1 O1 K1 -108.3(3) . . . . ?
O2 Si1 O3 K1 111.7(3) . . . . ?
O2 Si1 O3 C17 -48.7(8) . . . . ?
O3 Si1 O1 Ce1 -115.3(4) . . . . ?
O3 Si1 O1 K1 9.6(3) . . . . ?
O3 Si1 O2 C13 -95.6(7) . . . . ?
O4 Si2 O5 C30 -32.7(8) . . . . ?
O4 Si2 O6 K2 -8.4(3) . . . . ?
O4 Si2 O6 C34 -175.3(8) . . . . ?
O4 Si2 C29 K1 43.4(4) . . . . ?
O4 Si2 C29 C24 -32.1(8) . . . . ?
O4 Si2 C29 C28 139.6(7) . . . . ?
O5 Si2 O4 Ce1 149.3(4) . . . . ?
O5 Si2 O4 K2 -103.5(3) . . . . ?
O5 Si2 O6 K2 111.4(3) . . . . ?
O5 Si2 O6 C34 -55.5(8) . . . . ?
O5 Si2 C29 K1 -83.2(4) . . . . ?
O5 Si2 C29 C24 -158.7(7) . . . . ?
O5 Si2 C29 C28 13.0(8) . . . . ?
O6 Si2 O4 Ce1 -99.0(5) . . . . ?
O6 Si2 O4 K2 8.1(3) . . . . ?
O6 Si2 O5 C30 -145.8(7) . . . . ?
O6 Si2 C29 K1 163.3(3) . . . . ?
O6 Si2 C29 C24 87.8(8) . . . . ?
O6 Si2 C29 C28 -100.5(7) . . . . ?
O7 Si3 O8 C47 42.5(10) . . . . ?
O7 Si3 O9 C51 170.6(7) . . . . ?
O7 Si3 C46 K2 36.3(3) . . . . ?
O7 Si3 C46 C41 -38.0(9) . . . . ?
O7 Si3 C46 C45 129.9(8) . . . . ?
O8 Si3 O7 Ce1 174.0(4) . . . . ?
O8 Si3 O7 K2 68.0(3) . . . . ?
O8 Si3 O9 C51 -64.6(9) . . . . ?
O8 Si3 C46 K2 -82.6(3) . . . . ?
O8 Si3 C46 C41 -156.9(8) . . . . ?
O8 Si3 C46 C45 11.0(9) . . . . ?
O9 Si3 O7 Ce1 -63.3(5) . . . . ?
O9 Si3 O7 K2 -169.3(3) . . . . ?
O9 Si3 O8 C47 -81.5(9) . . . . ?
O9 Si3 C46 K2 161.0(2) . . . . ?
O9 Si3 C46 C41 86.7(8) . . . . ?
O9 Si3 C46 C45 -105.4(8) . . . . ?
C1 C2 C3 Ce1 -51.0(7) . . . . ?
C1 C2 C3 C4 18.0(11) . . . . ?
C1 C2 C3 C24 -167.3(8) . . . . ?
C1 C7 C8 C9 177.5(8) . . . . ?
C1 C7 C12 Si1 -3.1(11) . . . . ?
C1 C7 C12 C11 -176.1(7) . . . . ?
C2 C1 C6 Ce1 66.0(7) . . . . ?
C2 C1 C6 C5 -9.6(11) . . . . ?
C2 C1 C7 C8 140.1(8) . . . . ?
C2 C1 C7 C12 -44.8(11) . . . . ?
C2 C3 C4 Ce1 -70.8(6) . . . . ?
C2 C3 C4 C5 -10.5(11) . . . . ?
C2 C3 C24 K1 52.5(8) . . . . ?
C2 C3 C24 C25 -28.1(12) . . . . ?
C2 C3 C24 C29 148.7(8) . . . . ?
C3 C4 C5 Ce1 -59.5(7) . . . . ?
C3 C4 C5 C6 -6.9(12) . . . . ?
C3 C4 C5 C41 176.1(7) . . . . ?
C3 C24 C25 K1 101.8(7) . . . . ?
C3 C24 C25 C26 -177.4(8) . . . . ?
C3 C24 C29 K1 -108.1(8) . . . . ?
C3 C24 C29 Si2 -12.1(12) . . . . ?
C3 C24 C29 C28 176.3(8) . . . . ?
C4 C3 C24 K1 -133.1(7) . . . . ?
C4 C3 C24 C25 146.3(8) . . . . ?
C4 C3 C24 C29 -36.9(13) . . . . ?
C4 C5 C6 Ce1 -57.0(7) . . . . ?
C4 C5 C6 C1 16.7(11) . . . . ?
C4 C5 C41 K2 61.5(7) . . . . ?
C4 C5 C41 C42 -47.2(12) . . . . ?
C4 C5 C41 C46 130.1(9) . . . . ?
C5 C41 C42 C43 176.7(10) . . . . ?
C5 C41 C46 K2 -79.5(9) . . . . ?
C5 C41 C46 Si3 -8.4(13) . . . . ?
C5 C41 C46 C45 -176.5(9) . . . . ?
C6 C1 C2 Ce1 -59.9(7) . . . . ?
C6 C1 C2 C3 -8.0(12) . . . . ?
C6 C1 C7 C8 -44.8(11) . . . . ?
C6 C1 C7 C12 130.4(8) . . . . ?
C6 C5 C41 K2 -115.5(7) . . . . ?
C6 C5 C41 C42 135.9(9) . . . . ?
C6 C5 C41 C46 -46.9(13) . . . . ?
C7 C1 C2 Ce1 115.2(7) . . . . ?
C7 C1 C2 C3 167.0(7) . . . . ?
C7 C1 C6 Ce1 -109.1(7) . . . . ?
C7 C1 C6 C5 175.3(7) . . . . ?
C7 C8 C9 C10 -0.9(14) . . . . ?
C8 C7 C12 Si1 171.9(6) . . . . ?
C8 C7 C12 C11 -1.1(11) . . . . ?
C8 C9 C10 C11 -1.4(15) . . . . ?
C9 C10 C11 C12 2.6(15) . . . . ?
C10 C11 C12 Si1 -175.1(8) . . . . ?
C10 C11 C12 C7 -1.4(13) . . . . ?
C12 Si1 O1 Ce1 9.0(5) . . . . ?
C12 Si1 O1 K1 133.9(3) . . . . ?
C12 Si1 O2 C13 145.7(7) . . . . ?
C12 Si1 O3 K1 -136.1(3) . . . . ?
C12 Si1 O3 C17 63.6(8) . . . . ?
C12 C7 C8 C9 2.3(13) . . . . ?
C24 C3 C4 Ce1 114.5(8) . . . . ?
C24 C3 C4 C5 174.8(8) . . . . ?
C24 C25 C26 K1 -75.8(8) . . . . ?
C24 C25 C26 C27 -1.4(15) . . . . ?
C25 C24 C29 K1 68.8(7) . . . . ?
C25 C24 C29 Si2 164.8(6) . . . . ?
C25 C24 C29 C28 -6.8(12) . . . . ?
C25 C26 C27 C28 -1.4(15) . . . . ?
C26 C27 C28 K1 -55.5(8) . . . . ?
C26 C27 C28 C29 -0.2(15) . . . . ?
C27 C28 C29 K1 -60.4(9) . . . . ?
C27 C28 C29 Si2 -167.7(8) . . . . ?
C27 C28 C29 C24 4.5(14) . . . . ?
C29 Si2 O4 Ce1 26.5(6) . . . . ?
C29 Si2 O4 K2 133.6(3) . . . . ?
C29 Si2 O5 C30 92.7(7) . . . . ?
C29 Si2 O6 K2 -132.3(4) . . . . ?
C29 Si2 O6 C34 60.8(9) . . . . ?
C29 C24 C25 K1 -75.3(7) . . . . ?
C29 C24 C25 C26 5.5(13) . . . . ?
C41 C5 C6 Ce1 119.9(8) . . . . ?
C41 C5 C6 C1 -166.4(8) . . . . ?
C41 C42 C43 C44 -0.2(17) . . . . ?
C42 C41 C46 K2 97.7(8) . . . . ?
C42 C41 C46 Si3 168.8(7) . . . . ?
C42 C41 C46 C45 0.7(14) . . . . ?
C42 C43 C44 C45 1.1(18) . . . . ?
C43 C44 C45 C46 -1.2(18) . . . . ?
C44 C45 C46 K2 -87.7(11) . . . . ?
C44 C45 C46 Si3 -168.5(9) . . . . ?
C44 C45 C46 C41 0.2(15) . . . . ?
C46 Si3 O7 Ce1 62.7(5) . . . . ?
C46 Si3 O7 K2 -43.3(4) . . . . ?
C46 Si3 O8 C47 158.8(9) . . . . ?
C46 Si3 O9 C51 47.1(9) . . . . ?
C46 C41 C42 C43 -0.7(16) . . . . ?
C55 O10 C57 C58 -174.7(8) . . . . ?
C57 O10 C55 C56 178.3(7) . . . . ?
C59 O11 C61 C62 175.5(9) . . . . ?
C61 O11 C59 C60 71.5(13) . . . . ?
C63 O12 C65 C66 -169(2) . . . . ?
C63 O12 C67 C68 74(3) . . . . ?
C65 O12 C63 C64 -175.7(16) . . . . ?
C67 O12 C63 C64 157(2) . . . . ?

loop_
_exptl_oxdiff_crystal_face_indexfrac_h
_exptl_oxdiff_crystal_face_indexfrac_k
_exptl_oxdiff_crystal_face_indexfrac_l
_exptl_oxdiff_crystal_face_x
_exptl_oxdiff_crystal_face_y
_exptl_oxdiff_crystal_face_z
1.0000 -0.0000 -1.0000 -0.0299 0.0245 -0.0654
-1.0000 0.0000 1.0000 0.0299 -0.0245 0.0654
0.0000 -2.0000 -1.0001 -0.2047 0.1629 0.1119
-1.0000 -2.0000 -0.0001 -0.1747 0.1384 0.1774
-0.0000 2.0000 1.0001 0.2047 -0.1629 -0.1119
1.0000 2.0000 0.0001 0.1747 -0.1384 -0.1774
2.0000 -0.0000 -1.0001 -0.0700 -0.0058 -0.1039
1.0000 -0.0000 -0.0000 -0.0400 -0.0303 -0.0385
1.0000 -0.0000 0.9999 -0.0502 -0.0851 -0.0116
-0.0051 -2.5206 15.1345 -0.4237 -0.6935 0.5827
-1.0001 0.0000 -1.9999 0.0603 0.1400 -0.0153
-2.0001 1.0000 -0.9998 0.1976 0.0614 -0.0193
-13.0568 1.4472 -5.6926 0.7359 0.6296 0.2490
-15.7279 -1.9824 4.8948 0.3674 0.3154 0.8750
0.0001 5.0000 12.0002 0.4154 -0.9282 -0.0241
9.0004 -3.0001 8.9993 -0.7737 -0.6041 0.1041

loop_
_smtbx_masks_void_nr
_smtbx_masks_void_average_x
_smtbx_masks_void_average_y
_smtbx_masks_void_average_z
_smtbx_masks_void_volume
_smtbx_masks_void_count_electrons
_smtbx_masks_void_content
1 0.000 0.500 0.500 205.1 39.8 '0.8 toluene'
2 0.500 0.000 0.000 205.1 39.8 '0.8 toluene'
